data_4126710
loop_
_publ_author_name
'Van Craen, David'
'Rath, Wolfgang H.'
'Huth, Marina'
'Kemp, Laura'
'R\"auber, Christoph'
'Wollschl\"ager, Jan M'
'Schalley, Christoph A.'
'Valkonen, Arto'
'Rissanen, Kari'
'Albrecht, Markus'

_publ_section_title
;
 Chasing Weak Forces: Hierarchically Assembled Helicates as a Probe for
 the Evaluation of the Energetics of Weak Interactions.
;
_journal_name_full 'Journal of the American Chemical Society'
_journal_paper_doi 10.1021/jacs.7b10098
_journal_year 2017
_chemical_formula_moiety '4(C146 H152 Li7 O50 Ti4), 11(C4 H10 O), 11.4(C H4 O), 7.6(H2 O), O'
_chemical_formula_sum 'C639.4 H781.8 Li28 O231 Ti16'
_chemical_formula_weight 13123.92
_space_group_crystal_system monoclinic
_space_group_IT_number 14
_space_group_name_Hall '-P 2ybc'
_space_group_name_H-M_alt 'P 1 21/c 1'
_symmetry_space_group_name_Hall '-P 2ybc'
_symmetry_space_group_name_H-M 'P 1 21/c 1'
_atom_sites_solution_hydrogens mixed
_audit_creation_method SHELXL-2016/6
_cell_angle_alpha 90
_cell_angle_beta 95.362(2)
_cell_angle_gamma 90
_cell_formula_units_Z 1
_cell_length_a 20.8829(8)
_cell_length_b 24.6072(4)
_cell_length_c 31.9981(6)
_cell_measurement_reflns_used 18863
_cell_measurement_temperature 120(2)
_cell_measurement_theta_max 26.5710
_cell_measurement_theta_min 3.1830
_cell_volume 16370.9(7)
_computing_cell_refinement CrysAlisPro
_computing_data_collection 'CrysAlisPro 1.171.38.41 (Rigaku OD, 2015)'
_computing_data_reduction CrysAlisPro
_computing_molecular_graphics SHELXL-2016/6
_computing_publication_material SHELXL-2016/6
_computing_structure_refinement 'SHELXL-2016/6 (Sheldrick, 2016)'
_computing_structure_solution 'SHELXT (Sheldrick, 2015)'
_diffrn_ambient_temperature 120(2)
_diffrn_detector_area_resol_mean 16.0107
_diffrn_measured_fraction_theta_full 0.998
_diffrn_measured_fraction_theta_max 0.998
_diffrn_measurement_device_type 'SuperNova, Single source at offset, Eos'
_diffrn_measurement_method '\w scans'
_diffrn_radiation_type MoK\a
_diffrn_radiation_wavelength 0.71073
_diffrn_reflns_av_R_equivalents 0.0623
_diffrn_reflns_av_unetI/netI 0.0645
_diffrn_reflns_Laue_measured_fraction_full 0.998
_diffrn_reflns_Laue_measured_fraction_max 0.998
_diffrn_reflns_limit_h_max 25
_diffrn_reflns_limit_h_min -25
_diffrn_reflns_limit_k_max 29
_diffrn_reflns_limit_k_min -29
_diffrn_reflns_limit_l_max 38
_diffrn_reflns_limit_l_min -35
_diffrn_reflns_number 113956
_diffrn_reflns_point_group_measured_fraction_full 0.998
_diffrn_reflns_point_group_measured_fraction_max 0.998
_diffrn_reflns_theta_full 25.242
_diffrn_reflns_theta_max 25.250
_diffrn_reflns_theta_min 2.947
_diffrn_source 'micro-focus sealed X-ray tube'
_exptl_absorpt_coefficient_mu 0.276
_exptl_absorpt_correction_T_max 0.976
_exptl_absorpt_correction_T_min 0.954
_exptl_absorpt_correction_type analytical
_exptl_absorpt_process_details
;
CrysAlisPro 1.171.38.41 (Rigaku Oxford Diffraction, 2015)
Analytical numeric absorption correction using a multifaceted crystal
model based on expressions derived by R.C. Clark & J.S. Reid.
(Clark, R. C. & Reid, J. S. (1995). Acta Cryst. A51, 887-897)
Empirical absorption correction using spherical harmonics,
 implemented in SCALE3 ABSPACK scaling algorithm.
;
_exptl_crystal_colour orange
_exptl_crystal_density_diffrn 1.331
_exptl_crystal_description prism
_exptl_crystal_F_000 6902
_exptl_crystal_size_max 0.190
_exptl_crystal_size_mid 0.150
_exptl_crystal_size_min 0.110
_refine_diff_density_max 0.948
_refine_diff_density_min -0.930
_refine_diff_density_rms 0.074
_refine_ls_extinction_method none
_refine_ls_goodness_of_fit_ref 1.068
_refine_ls_hydrogen_treatment mixed
_refine_ls_matrix_type full
_refine_ls_number_parameters 2335
_refine_ls_number_reflns 29594
_refine_ls_number_restraints 653
_refine_ls_restrained_S_all 1.092
_refine_ls_R_factor_all 0.1244
_refine_ls_R_factor_gt 0.0834
_refine_ls_shift/su_max 0.002
_refine_ls_shift/su_mean 0.000
_refine_ls_structure_factor_coef Fsqd
_refine_ls_weighting_details 'w=1/[\s^2^(Fo^2^)+(0.0816P)^2^+46.4852P] where P=(Fo^2^+2Fc^2^)/3'
_refine_ls_weighting_scheme calc
_refine_ls_wR_factor_gt 0.2084
_refine_ls_wR_factor_ref 0.2347
_reflns_Friedel_coverage 0.000
_reflns_number_gt 19684
_reflns_number_total 29594
_reflns_threshold_expression 'I > 2\s(I)'
_cod_data_source_file ja7b10098_si_002.cif
_cod_data_source_block Li_Ti_cyclopentyl
_cod_original_formula_sum 'C639.40 H781.80 Li28 O231 Ti16'
_cod_database_code 4126710
_shelx_shelxl_version_number 2016/6
_shelx_space_group_comment
;
The symmetry employed for this shelxl refinement is uniquely defined
by the following loop, which should always be used as a source of
symmetry information in preference to the above space-group names.
They are only intended as comments.
;
_shelx_estimated_absorpt_t_min 0.949
_shelx_estimated_absorpt_t_max 0.970

loop_
_space_group_symop_operation_xyz
'x, y, z'
'-x, y+1/2, -z+1/2'
'-x, -y, -z'
'x, -y-1/2, z-1/2'

loop_
_atom_site_label
_atom_site_type_symbol
_atom_site_fract_x
_atom_site_fract_y
_atom_site_fract_z
_atom_site_U_iso_or_equiv
_atom_site_adp_type
_atom_site_occupancy
_atom_site_site_symmetry_order
_atom_site_calc_flag
_atom_site_refinement_flags_posn
_atom_site_refinement_flags_adp
_atom_site_refinement_flags_occupancy
_atom_site_disorder_assembly
_atom_site_disorder_group
Ti1 Ti 0.42353(6) 0.20836(4) 0.82949(3) 0.0474(3) Uani 1 1 d . . . . .
Ti2 Ti 0.63651(4) 0.20351(3) 0.93627(3) 0.0349(2) Uani 1 1 d . . . . .
Ti1A Ti 1.06980(5) 0.27189(3) 1.17531(3) 0.0405(2) Uani 1 1 d . . . . .
Ti2A Ti 0.84626(4) 0.28324(3) 1.07902(3) 0.0350(2) Uani 1 1 d . . . . .
O1 O 0.3772(2) 0.27193(14) 0.81071(11) 0.0529(10) Uani 1 1 d D . . . .
O2 O 0.49565(19) 0.26205(12) 0.83049(10) 0.0432(9) Uani 1 1 d . . . . .
O3 O 0.61846(19) 0.31271(14) 0.83299(12) 0.0498(10) Uani 1 1 d . . . . .
O4 O 0.61464(19) 0.40360(13) 0.82932(11) 0.0461(9) Uani 1 1 d . . . . .
O5 O 0.3444(2) 0.17324(14) 0.84136(11) 0.0513(10) Uani 1 1 d D . . . .
O6 O 0.42765(17) 0.21770(12) 0.89170(10) 0.0373(8) Uani 1 1 d . . . . .
O7 O 0.45981(16) 0.25840(13) 0.97212(10) 0.0359(8) Uani 1 1 d . . . . .
O8 O 0.38809(17) 0.24599(14) 1.01884(10) 0.0399(8) Uani 1 1 d . . . . .
O9 O 0.4185(3) 0.17917(16) 0.77338(12) 0.0737(15) Uani 1 1 d D . . . .
O10 O 0.4880(2) 0.14817(13) 0.83692(11) 0.0529(11) Uani 1 1 d . . . . .
O11 O 0.5674(2) 0.06486(14) 0.87308(14) 0.0666(13) Uani 1 1 d . . . . .
O12 O 0.6163(6) 0.0124(5) 0.8290(4) 0.070(3) Uani 0.5 1 d D U P A 1
O12B O 0.6026(6) 0.0051(5) 0.8268(4) 0.069(3) Uani 0.5 1 d D U P A 2
O13 O 0.70291(16) 0.25699(12) 0.94594(11) 0.0408(8) Uani 1 1 d . . . . .
O14 O 0.58521(15) 0.27068(12) 0.92198(10) 0.0332(7) Uani 1 1 d . . . . .
O15 O 0.48253(17) 0.34333(12) 0.91220(10) 0.0377(8) Uani 1 1 d . . . . .
O16 O 0.50742(18) 0.43144(12) 0.91644(11) 0.0419(8) Uani 1 1 d . . . . .
O17 O 0.63283(16) 0.20220(13) 0.99620(10) 0.0375(8) Uani 1 1 d . . . . .
O18 O 0.55535(16) 0.16170(12) 0.94075(10) 0.0340(7) Uani 1 1 d . . . . .
O19 O 0.45099(17) 0.08868(13) 0.92350(11) 0.0425(9) Uani 1 1 d . . . . .
O20 O 0.39374(17) 0.07145(13) 0.97772(11) 0.0434(9) Uani 1 1 d . . . . .
O21 O 0.69919(17) 0.14617(12) 0.93635(11) 0.0391(8) Uani 1 1 d . . . . .
O22 O 0.63195(17) 0.18816(12) 0.87478(10) 0.0392(8) Uani 1 1 d . . . . .
O23 O 0.6128(2) 0.20048(14) 0.78730(12) 0.0615(12) Uani 1 1 d . . . . .
O24 O 0.6531(3) 0.1353(2) 0.74823(15) 0.0456(12) Uani 0.7 1 d D U P B 1
O24B O 0.6924(6) 0.1562(5) 0.7552(3) 0.044(2) Uani 0.3 1 d D U P B 2
O1A O 1.07756(18) 0.24457(13) 1.23213(10) 0.0445(9) Uani 1 1 d . . . . .
O2A O 1.00019(17) 0.21632(12) 1.17094(10) 0.0378(8) Uani 1 1 d . . . . .
O3A O 0.91218(18) 0.13881(12) 1.13767(10) 0.0411(8) Uani 1 1 d . . . . .
O4A O 0.88162(19) 0.07623(13) 1.18202(11) 0.0460(9) Uani 1 1 d . . . . .
O6A O 1.00530(17) 0.33111(12) 1.17690(10) 0.0373(8) Uani 1 1 d . . . . .
O5A O 1.12548(18) 0.33249(13) 1.19161(11) 0.0467(9) Uani 1 1 d . . . . .
O7A O 0.88936(18) 0.38819(13) 1.18143(11) 0.0441(9) Uani 1 1 d . . . . .
O8A O 0.89963(19) 0.47812(13) 1.18919(12) 0.0507(10) Uani 1 1 d . . . . .
O9A O 1.14302(19) 0.22972(14) 1.16307(11) 0.0469(9) Uani 1 1 d . . . . .
O10A O 1.06194(17) 0.27676(12) 1.11283(10) 0.0375(8) Uani 1 1 d . . . . .
O11A O 1.02687(17) 0.30779(13) 1.02919(10) 0.0399(8) Uani 1 1 d . . . . .
O12A O 1.08087(17) 0.26536(14) 0.98144(10) 0.0427(8) Uani 1 1 d . . . . .
O13A O 0.77973(16) 0.23048(12) 1.08513(10) 0.0381(8) Uani 1 1 d . . . . .
O14A O 0.85942(16) 0.26758(12) 1.14062(10) 0.0354(8) Uani 1 1 d . . . . .
O15A O 0.89599(18) 0.27633(14) 1.22746(11) 0.0462(9) Uani 1 1 d . . . . .
O16A O 0.85238(19) 0.21418(14) 1.26753(11) 0.0480(9) Uani 1 1 d . . . . .
O17A O 0.78873(16) 0.34460(12) 1.07626(10) 0.0363(8) Uani 1 1 d . . . . .
O18A O 0.90979(15) 0.34381(11) 1.08657(10) 0.0332(7) Uani 1 1 d . . . . .
O19A O 1.02349(17) 0.40318(13) 1.09009(11) 0.0417(8) Uani 1 1 d . . . . .
O20A O 1.01269(17) 0.49374(13) 1.09067(11) 0.0412(8) Uani 1 1 d . . . . .
O21A O 0.83056(17) 0.27319(13) 1.01982(11) 0.0409(8) Uani 1 1 d . . . . .
O22A O 0.92071(16) 0.23485(12) 1.06933(10) 0.0347(7) Uani 1 1 d . . . . .
O23A O 1.01720(17) 0.15578(13) 1.08172(10) 0.0402(8) Uani 1 1 d . . . . .
O24A O 1.05112(17) 0.11991(13) 1.02379(11) 0.0418(8) Uani 1 1 d . . . . .
O25 O 0.67400(18) 0.29290(15) 1.05142(13) 0.0498(9) Uani 1 1 d D . . . .
H25 H 0.700(3) 0.317(2) 1.061(2) 0.075 Uiso 1 1 d D U . . .
O26 O 0.75187(19) 0.15056(15) 1.01833(12) 0.0509(10) Uani 1 1 d D . . . .
H26 H 0.744(3) 0.143(3) 0.9921(8) 0.076 Uiso 1 1 d D U . . .
Li1 Li 0.5865(5) 0.2392(3) 0.8353(3) 0.049(2) Uani 1 1 d . . . . .
Li2 Li 0.5157(5) 0.1219(3) 0.8928(3) 0.051(2) Uani 1 1 d . . . . .
Li3 Li 0.4914(4) 0.2663(3) 0.9184(3) 0.041(2) Uani 1 1 d . . . . .
Li4 Li 0.7224(3) 0.2301(2) 1.0254(2) 0.0208(14) Uani 1 1 d . U . . .
Li1A Li 0.9629(5) 0.1952(3) 1.1162(3) 0.041(2) Uani 1 1 d . . . . .
Li2A Li 1.0008(4) 0.3284(3) 1.0834(3) 0.042(2) Uani 1 1 d . . . . .
Li3A Li 0.9140(4) 0.3136(3) 1.1780(3) 0.043(2) Uani 1 1 d . . . . .
C1 C 0.4114(3) 0.3183(2) 0.80627(16) 0.0493(15) Uani 1 1 d . . . . .
C2 C 0.4785(3) 0.31265(19) 0.81783(15) 0.0410(13) Uani 1 1 d . . . . .
C3 C 0.5176(3) 0.35800(19) 0.81552(15) 0.0421(13) Uani 1 1 d . . . . .
C4 C 0.4894(3) 0.4080(2) 0.80227(17) 0.0481(14) Uani 1 1 d . . . . .
H4 H 0.515797 0.439312 0.801136 0.058 Uiso 1 1 calc R U . . .
C5 C 0.4244(3) 0.4123(2) 0.79099(18) 0.0558(16) Uani 1 1 d . . . . .
H5 H 0.406258 0.446316 0.782140 0.067 Uiso 1 1 calc R U . . .
C6 C 0.3852(3) 0.3667(2) 0.79258(18) 0.0561(15) Uani 1 1 d . . . . .
H6 H 0.340442 0.369277 0.784169 0.067 Uiso 1 1 calc R U . . .
C7 C 0.5873(3) 0.35498(19) 0.82667(16) 0.0421(13) Uani 1 1 d . . . . .
C8 C 0.6847(3) 0.4061(3) 0.8403(2) 0.0578(15) Uani 1 1 d . U . . .
H8 H 0.698890 0.380702 0.863768 0.069 Uiso 1 1 calc R U . . .
C9 C 0.7192(4) 0.3945(4) 0.8013(2) 0.086(2) Uani 1 1 d . U . . .
H9A H 0.759995 0.374912 0.808967 0.104 Uiso 1 1 calc R U . . .
H9B H 0.691812 0.371885 0.781197 0.104 Uiso 1 1 calc R U . . .
C10 C 0.7316(5) 0.4463(4) 0.7830(3) 0.113(3) Uani 1 1 d . U . . .
H10A H 0.710401 0.447956 0.754004 0.136 Uiso 1 1 calc R U . . .
H10B H 0.778443 0.450935 0.781651 0.136 Uiso 1 1 calc R U . . .
C11 C 0.7069(4) 0.4901(3) 0.8084(3) 0.101(2) Uani 1 1 d . U . . .
H11A H 0.665055 0.503501 0.795253 0.122 Uiso 1 1 calc R U . . .
H11B H 0.737590 0.520845 0.811066 0.122 Uiso 1 1 calc R U . . .
C12 C 0.6990(3) 0.4646(3) 0.8520(2) 0.0672(17) Uani 1 1 d . U . . .
H12A H 0.738991 0.467924 0.871088 0.081 Uiso 1 1 calc R U . . .
H12B H 0.662998 0.481495 0.865351 0.081 Uiso 1 1 calc R U . . .
C13 C 0.3273(3) 0.17938(19) 0.88055(16) 0.0401(12) Uani 1 1 d . . . . .
C14 C 0.3737(2) 0.20384(18) 0.90893(15) 0.0353(11) Uani 1 1 d . . . . .
C15 C 0.3616(2) 0.21266(18) 0.95080(14) 0.0326(10) Uani 1 1 d . . . . .
C16 C 0.3011(2) 0.19537(19) 0.96287(16) 0.0391(12) Uani 1 1 d . . . . .
H16 H 0.291815 0.199903 0.991153 0.047 Uiso 1 1 calc R U . . .
C17 C 0.2559(3) 0.1722(2) 0.93444(18) 0.0449(13) Uani 1 1 d . . . . .
H17 H 0.215407 0.161701 0.943092 0.054 Uiso 1 1 calc R U . . .
C18 C 0.2689(3) 0.1641(2) 0.89309(18) 0.0472(13) Uani 1 1 d . . . . .
H18 H 0.237418 0.148073 0.873557 0.057 Uiso 1 1 calc R U . . .
C19 C 0.4081(3) 0.24051(18) 0.98047(14) 0.0346(11) Uani 1 1 d . . . . .
C20 C 0.4326(3) 0.2733(2) 1.04953(15) 0.0412(12) Uani 1 1 d . . . . .
H20 H 0.476782 0.258081 1.048480 0.049 Uiso 1 1 calc R U . . .
C21 C 0.4339(3) 0.3345(2) 1.04342(17) 0.0466(13) Uani 1 1 d . . . . .
H21A H 0.474231 0.345910 1.031992 0.056 Uiso 1 1 calc R U . . .
H21B H 0.396956 0.346525 1.023936 0.056 Uiso 1 1 calc R U . . .
C22 C 0.4297(5) 0.3580(3) 1.0867(2) 0.092(3) Uani 1 1 d . . . . .
H22A H 0.386702 0.374167 1.088941 0.110 Uiso 1 1 calc R U . . .
H22B H 0.462678 0.386559 1.092710 0.110 Uiso 1 1 calc R U . . .
C23 C 0.4414(5) 0.3104(4) 1.1173(2) 0.104(3) Uani 1 1 d . . . . .
H23A H 0.487896 0.303909 1.124321 0.125 Uiso 1 1 calc R U . . .
H23B H 0.420735 0.316840 1.143483 0.125 Uiso 1 1 calc R U . . .
C24 C 0.4100(3) 0.2637(3) 1.09257(17) 0.0592(16) Uani 1 1 d . . . . .
H24A H 0.362565 0.265314 1.091779 0.071 Uiso 1 1 calc R U . . .
H24B H 0.425220 0.228202 1.104265 0.071 Uiso 1 1 calc R U . . .
C25 C 0.4533(4) 0.1330(2) 0.7677(2) 0.0730(19) Uani 1 1 d . U . . .
C26 C 0.4920(4) 0.1166(2) 0.80300(19) 0.0683(18) Uani 1 1 d . U . . .
C27 C 0.5314(4) 0.0700(2) 0.8010(2) 0.0734(17) Uani 1 1 d . U . . .
C28 C 0.5292(4) 0.0419(3) 0.7624(2) 0.0779(18) Uani 1 1 d . U . . .
H28 H 0.556010 0.011058 0.759910 0.094 Uiso 1 1 calc R U . . .
C29 C 0.4897(4) 0.0582(3) 0.7292(2) 0.0796(18) Uani 1 1 d . U . . .
H29 H 0.488024 0.037420 0.704137 0.095 Uiso 1 1 calc R U . . .
C30 C 0.4506(4) 0.1048(3) 0.7301(2) 0.0774(18) Uani 1 1 d . U . . .
H30 H 0.423855 0.116318 0.706074 0.093 Uiso 1 1 calc R U . . .
C31 C 0.5690(4) 0.0491(2) 0.8372(2) 0.0709(17) Uani 1 1 d D U . . .
C32 C 0.6492(4) -0.0166(3) 0.8624(2) 0.0780(17) Uani 1 1 d D U . . .
H32 H 0.668621 0.009170 0.884228 0.094 Uiso 0.5 1 calc R U P A 1
H32B H 0.666251 0.012239 0.882505 0.094 Uiso 0.5 1 calc R U P A 2
C33 C 0.7012(4) -0.0476(3) 0.8431(3) 0.088(2) Uani 1 1 d . U . . .
H33A H 0.737770 -0.055690 0.864178 0.105 Uiso 1 1 calc R U . . .
H33B H 0.717187 -0.027139 0.819540 0.105 Uiso 1 1 calc R U . . .
C34 C 0.6669(4) -0.0989(3) 0.8279(2) 0.083(2) Uani 1 1 d . U . . .
H34A H 0.697756 -0.128768 0.824343 0.100 Uiso 1 1 calc R U . . .
H34B H 0.640418 -0.092861 0.801014 0.100 Uiso 1 1 calc R U . . .
C35 C 0.6254(4) -0.1111(3) 0.8630(3) 0.086(2) Uani 1 1 d . U . . .
H35A H 0.585519 -0.129885 0.851787 0.104 Uiso 1 1 calc R U . . .
H35B H 0.648824 -0.135037 0.884134 0.104 Uiso 1 1 calc R U . . .
C36 C 0.6095(4) -0.0594(3) 0.8825(2) 0.0705(17) Uani 1 1 d . U . . .
H36A H 0.620808 -0.060609 0.913221 0.085 Uiso 1 1 calc R U . . .
H36B H 0.563028 -0.051420 0.876977 0.085 Uiso 1 1 calc R U . . .
C37 C 0.6830(2) 0.30927(18) 0.94642(15) 0.0353(11) Uani 1 1 d . . . . .
C38 C 0.6171(2) 0.31718(18) 0.93261(14) 0.0345(11) Uani 1 1 d . . . . .
C39 C 0.5917(2) 0.36942(18) 0.93177(14) 0.0328(11) Uani 1 1 d . . . . .
C40 C 0.6323(3) 0.41312(18) 0.94469(15) 0.0389(12) Uani 1 1 d . . . . .
H40 H 0.615591 0.449063 0.943876 0.047 Uiso 1 1 calc R U . . .
C41 C 0.6962(3) 0.4044(2) 0.95858(17) 0.0455(13) Uani 1 1 d . . . . .
H41 H 0.722760 0.434284 0.967630 0.055 Uiso 1 1 calc R U . . .
C42 C 0.7220(3) 0.35214(19) 0.95940(16) 0.0426(12) Uani 1 1 d . . . . .
H42 H 0.765961 0.346251 0.968808 0.051 Uiso 1 1 calc R U . . .
C43 C 0.5221(2) 0.37877(18) 0.91927(14) 0.0318(11) Uani 1 1 d . . . . .
C44 C 0.4398(3) 0.4445(2) 0.90636(17) 0.0452(13) Uani 1 1 d . . . . .
H44 H 0.419057 0.419843 0.884206 0.054 Uiso 1 1 calc R U . . .
C45 C 0.4380(3) 0.5033(2) 0.8922(2) 0.0634(17) Uani 1 1 d . . . . .
H45A H 0.474785 0.511805 0.875989 0.076 Uiso 1 1 calc R U . . .
H45B H 0.397419 0.511557 0.874859 0.076 Uiso 1 1 calc R U . . .
C46 C 0.4423(5) 0.5344(3) 0.9330(3) 0.107(3) Uani 1 1 d . . . . .
H46A H 0.487781 0.541729 0.942942 0.129 Uiso 1 1 calc R U . . .
H46B H 0.419317 0.569486 0.929235 0.129 Uiso 1 1 calc R U . . .
C47 C 0.4122(5) 0.5001(4) 0.9634(3) 0.102(3) Uani 1 1 d . . . . .
H47A H 0.369525 0.514918 0.968505 0.123 Uiso 1 1 calc R U . . .
H47B H 0.439407 0.499248 0.990455 0.123 Uiso 1 1 calc R U . . .
C48 C 0.4050(4) 0.4436(3) 0.9454(2) 0.0696(19) Uani 1 1 d . . . . .
H48A H 0.424374 0.416470 0.965590 0.083 Uiso 1 1 calc R U . . .
H48B H 0.359036 0.434584 0.938501 0.083 Uiso 1 1 calc R U . . .
C49 C 0.5822(2) 0.17572(18) 1.01136(15) 0.0342(11) Uani 1 1 d . . . . .
C50 C 0.5395(2) 0.15260(17) 0.98016(15) 0.0339(11) Uani 1 1 d . . . . .
C51 C 0.4866(2) 0.12328(18) 0.99173(15) 0.0353(11) Uani 1 1 d . . . . .
C52 C 0.4781(3) 0.1197(2) 1.03465(16) 0.0431(13) Uani 1 1 d . . . . .
H52 H 0.442128 0.100222 1.043015 0.052 Uiso 1 1 calc R U . . .
C53 C 0.5197(3) 0.1434(2) 1.06482(16) 0.0460(13) Uani 1 1 d . . . . .
H53 H 0.512419 0.140408 1.093587 0.055 Uiso 1 1 calc R U . . .
C54 C 0.5732(3) 0.1720(2) 1.05318(16) 0.0404(12) Uani 1 1 d . . . . .
H54 H 0.602614 0.188546 1.073806 0.049 Uiso 1 1 calc R U . . .
C55 C 0.4440(2) 0.09400(17) 0.96043(16) 0.0363(12) Uani 1 1 d . . . . .
C56 C 0.3530(3) 0.0334(2) 0.95254(19) 0.0474(13) Uani 1 1 d . . . . .
H56 H 0.347561 0.042944 0.922042 0.057 Uiso 1 1 calc R U . . .
C57 C 0.3796(3) -0.0231(2) 0.9609(2) 0.0587(16) Uani 1 1 d . . . . .
H57A H 0.426676 -0.023834 0.959085 0.070 Uiso 1 1 calc R U . . .
H57B H 0.358897 -0.049514 0.940619 0.070 Uiso 1 1 calc R U . . .
C58 C 0.3636(3) -0.0361(2) 1.0057(2) 0.0613(17) Uani 1 1 d . . . . .
H58A H 0.356159 -0.075510 1.009036 0.074 Uiso 1 1 calc R U . . .
H58B H 0.399087 -0.024612 1.026538 0.074 Uiso 1 1 calc R U . . .
C59 C 0.3025(3) -0.0040(2) 1.01146(19) 0.0502(14) Uani 1 1 d . . . . .
H59A H 0.265890 -0.028949 1.013978 0.060 Uiso 1 1 calc R U . . .
H59B H 0.308444 0.018607 1.037148 0.060 Uiso 1 1 calc R U . . .
C60 C 0.2898(3) 0.0319(2) 0.9728(2) 0.0532(15) Uani 1 1 d . . . . .
H60A H 0.277021 0.068889 0.980897 0.064 Uiso 1 1 calc R U . . .
H60B H 0.255020 0.016320 0.953257 0.064 Uiso 1 1 calc R U . . .
C61 C 0.7148(3) 0.12991(18) 0.89811(17) 0.0421(13) Uani 1 1 d . . . . .
C62 C 0.6772(3) 0.15289(18) 0.86390(17) 0.0424(13) Uani 1 1 d . . . . .
C63 C 0.6887(3) 0.1388(2) 0.82293(18) 0.0542(16) Uani 1 1 d . . . . .
C64 C 0.7395(4) 0.1013(2) 0.8181(2) 0.066(2) Uani 1 1 d . . . . .
H64 H 0.748230 0.090989 0.790622 0.080 Uiso 1 1 calc R U . . .
C65 C 0.7758(3) 0.0799(2) 0.8515(2) 0.064(2) Uani 1 1 d . . . . .
H65 H 0.809231 0.054931 0.847104 0.077 Uiso 1 1 calc R U . . .
C66 C 0.7643(3) 0.09444(19) 0.89196(19) 0.0485(14) Uani 1 1 d . . . . .
H66 H 0.790322 0.080090 0.915325 0.058 Uiso 1 1 calc R U . . .
C67 C 0.6504(3) 0.1628(2) 0.78592(18) 0.0602(16) Uani 1 1 d D U . . .
C68 C 0.6193(5) 0.1553(4) 0.7098(3) 0.0530(19) Uani 0.7 1 d D U P B 1
H68 H 0.575547 0.169494 0.714191 0.064 Uiso 0.7 1 calc R U P B 1
C69 C 0.6610(4) 0.1979(3) 0.6902(3) 0.0590(18) Uani 0.7 1 d D U P B 1
H69A H 0.635417 0.219544 0.668485 0.071 Uiso 0.7 1 calc R U P B 1
H69B H 0.681743 0.222715 0.711717 0.071 Uiso 0.7 1 calc R U P B 1
C70 C 0.7108(5) 0.1625(4) 0.6707(3) 0.059(2) Uani 0.7 1 d D U P B 1
H70A H 0.730457 0.182533 0.648338 0.071 Uiso 0.7 1 calc R U P B 1
H70B H 0.745189 0.151103 0.692329 0.071 Uiso 0.7 1 calc R U P B 1
C71 C 0.6730(5) 0.1134(4) 0.6527(4) 0.053(2) Uani 0.7 1 d D U P B 1
H71A H 0.658270 0.119217 0.622726 0.064 Uiso 0.7 1 calc R U P B 1
H71B H 0.699745 0.080155 0.655341 0.064 Uiso 0.7 1 calc R U P B 1
C72 C 0.6166(4) 0.1089(3) 0.6786(2) 0.0480(16) Uani 0.7 1 d D U P B 1
H72A H 0.618265 0.073712 0.693673 0.058 Uiso 0.7 1 calc R U P B 1
H72B H 0.575939 0.110472 0.660104 0.058 Uiso 0.7 1 calc R U P B 1
C68B C 0.6712(9) 0.1889(8) 0.7170(4) 0.053(2) Uani 0.3 1 d D U P B 2
H68B H 0.673255 0.228826 0.722709 0.064 Uiso 0.3 1 calc R U P B 2
C69B C 0.7126(13) 0.1725(11) 0.6831(7) 0.056(3) Uani 0.3 1 d D U P B 2
H69E H 0.754262 0.157649 0.695385 0.067 Uiso 0.3 1 calc R U P B 2
H69F H 0.721010 0.203932 0.665091 0.067 Uiso 0.3 1 calc R U P B 2
C70B C 0.6739(10) 0.1290(11) 0.6578(10) 0.055(3) Uani 0.3 1 d D U P B 2
H70E H 0.684066 0.128820 0.628207 0.066 Uiso 0.3 1 calc R U P B 2
H70F H 0.682599 0.092447 0.670023 0.066 Uiso 0.3 1 calc R U P B 2
C71B C 0.6045(10) 0.1459(9) 0.6612(6) 0.058(2) Uani 0.3 1 d D U P B 2
H71E H 0.590885 0.173280 0.639544 0.070 Uiso 0.3 1 calc R U P B 2
H71F H 0.575575 0.114021 0.657312 0.070 Uiso 0.3 1 calc R U P B 2
C72B C 0.6020(12) 0.1695(10) 0.7045(6) 0.053(2) Uani 0.3 1 d D U P B 2
H72E H 0.588841 0.141642 0.724324 0.064 Uiso 0.3 1 calc R U P B 2
H72F H 0.571349 0.200283 0.703949 0.064 Uiso 0.3 1 calc R U P B 2
C73 C 0.6149(3) 0.3189(2) 1.04103(19) 0.0547(15) Uani 1 1 d . . . . .
H73A H 0.622208 0.353309 1.026752 0.082 Uiso 1 1 calc R U . . .
H73B H 0.594141 0.326199 1.066682 0.082 Uiso 1 1 calc R U . . .
H73C H 0.587120 0.295496 1.022402 0.082 Uiso 1 1 calc R U . . .
C74 C 0.8030(3) 0.1179(2) 1.0354(2) 0.0592(16) Uani 1 1 d . . . . .
H74A H 0.834295 0.113371 1.014693 0.089 Uiso 1 1 calc R U . . .
H74B H 0.786415 0.082260 1.042773 0.089 Uiso 1 1 calc R U . . .
H74C H 0.823848 0.135354 1.060633 0.089 Uiso 1 1 calc R U . . .
C1A C 1.0410(3) 0.20038(19) 1.23933(16) 0.0424(13) Uani 1 1 d . . . . .
C2A C 0.9978(3) 0.18491(19) 1.20544(15) 0.0387(12) Uani 1 1 d . . . . .
C3A C 0.9580(3) 0.13959(18) 1.20893(15) 0.0381(12) Uani 1 1 d . . . . .
C4A C 0.9621(3) 0.11195(19) 1.24756(16) 0.0429(13) Uani 1 1 d . . . . .
H4A H 0.934380 0.081944 1.250931 0.051 Uiso 1 1 calc R U . . .
C5A C 1.0050(3) 0.1272(2) 1.28047(17) 0.0498(15) Uani 1 1 d . . . . .
H5A H 1.007365 0.107390 1.306032 0.060 Uiso 1 1 calc R U . . .
C6A C 1.0455(3) 0.1720(2) 1.27662(16) 0.0472(14) Uani 1 1 d . . . . .
H6A H 1.075428 0.182563 1.299319 0.057 Uiso 1 1 calc R U . . .
C7A C 0.9160(3) 0.11967(17) 1.17300(16) 0.0374(12) Uani 1 1 d . . . . .
C8A C 0.8391(3) 0.0531(2) 1.14742(18) 0.0488(14) Uani 1 1 d . . . . .
H8A H 0.814291 0.082107 1.131103 0.059 Uiso 1 1 calc R U . . .
C9A C 0.8781(3) 0.0186(2) 1.11902(19) 0.0551(15) Uani 1 1 d . . . . .
H9A1 H 0.867862 0.028861 1.089230 0.066 Uiso 1 1 calc R U . . .
H9A2 H 0.924798 0.023862 1.126532 0.066 Uiso 1 1 calc R U . . .
C10A C 0.8592(4) -0.0404(2) 1.1262(2) 0.076(2) Uani 1 1 d . U . . .
H10C H 0.827176 -0.053144 1.103503 0.091 Uiso 1 1 calc R U . . .
H10D H 0.897253 -0.064541 1.127404 0.091 Uiso 1 1 calc R U . . .
C11A C 0.8316(5) -0.0395(3) 1.1664(2) 0.088(2) Uani 1 1 d . U . . .
H11C H 0.865889 -0.041307 1.189888 0.106 Uiso 1 1 calc R U . . .
H11D H 0.802095 -0.070685 1.168635 0.106 Uiso 1 1 calc R U . . .
C12A C 0.7948(4) 0.0144(3) 1.1672(2) 0.0703(18) Uani 1 1 d . U . . .
H12C H 0.752464 0.012031 1.150611 0.084 Uiso 1 1 calc R U . . .
H12D H 0.788480 0.025372 1.196298 0.084 Uiso 1 1 calc R U . . .
C13A C 1.0974(3) 0.3803(2) 1.19863(16) 0.0445(13) Uani 1 1 d . . . . .
C14A C 1.0293(3) 0.37970(19) 1.19005(15) 0.0397(12) Uani 1 1 d . . . . .
C15A C 0.9948(3) 0.42679(18) 1.19558(16) 0.0384(12) Uani 1 1 d . . . . .
C16A C 1.0284(3) 0.4741(2) 1.20938(18) 0.0508(15) Uani 1 1 d . . . . .
H16A H 1.005335 0.506831 1.212864 0.061 Uiso 1 1 calc R U . . .
C17A C 1.0942(3) 0.4737(2) 1.21786(19) 0.0537(15) Uani 1 1 d . . . . .
H17A H 1.116238 0.505849 1.227334 0.064 Uiso 1 1 calc R U . . .
C18A C 1.1283(3) 0.4264(2) 1.21258(18) 0.0506(14) Uani 1 1 d . . . . .
H18A H 1.173735 0.426141 1.218726 0.061 Uiso 1 1 calc R U . . .
C19A C 0.9238(3) 0.42813(18) 1.18786(15) 0.0414(13) Uani 1 1 d . . . . .
C20A C 0.8303(3) 0.4837(2) 1.1809(2) 0.0573(16) Uani 1 1 d . . . . .
H20A H 0.813933 0.459612 1.157094 0.069 Uiso 1 1 calc R U . . .
C21A C 0.7952(3) 0.4710(3) 1.2201(2) 0.0644(18) Uani 1 1 d D . . . .
H21C H 0.761353 0.443220 1.213930 0.077 Uiso 0.534(11) 1 calc R U P C 1
H21D H 0.825586 0.458400 1.243647 0.077 Uiso 0.534(11) 1 calc R U P C 1
H21E H 0.777958 0.433535 1.218642 0.077 Uiso 0.466(11) 1 calc R U P C 2
H21F H 0.824990 0.474665 1.245842 0.077 Uiso 0.466(11) 1 calc R U P C 2
C22A C 0.7665(8) 0.5253(5) 1.2296(6) 0.092(4) Uani 0.534(11) 1 d D U P C 1
H22C H 0.720647 0.526689 1.218507 0.110 Uiso 0.534(11) 1 calc R U P C 1
H22D H 0.769474 0.531482 1.260281 0.110 Uiso 0.534(11) 1 calc R U P C 1
C23A C 0.8042(7) 0.5673(6) 1.2088(4) 0.089(3) Uani 0.534(11) 1 d D U P C 1
H23C H 0.779294 0.601317 1.204135 0.107 Uiso 0.534(11) 1 calc R U P C 1
H23D H 0.845254 0.575332 1.225660 0.107 Uiso 0.534(11) 1 calc R U P C 1
C22C C 0.7417(8) 0.5112(7) 1.2203(6) 0.091(4) Uani 0.466(11) 1 d D U P C 2
H22E H 0.699486 0.492640 1.217871 0.109 Uiso 0.466(11) 1 calc R U P C 2
H22F H 0.745943 0.533027 1.246376 0.109 Uiso 0.466(11) 1 calc R U P C 2
C23C C 0.7486(6) 0.5458(7) 1.1833(6) 0.094(4) Uani 0.466(11) 1 d D U P C 2
H23E H 0.738845 0.583971 1.190012 0.113 Uiso 0.466(11) 1 calc R U P C 2
H23F H 0.717550 0.533973 1.159747 0.113 Uiso 0.466(11) 1 calc R U P C 2
C24A C 0.8149(4) 0.5422(3) 1.1704(3) 0.076(2) Uani 1 1 d D . . . .
H24C H 0.851258 0.559737 1.157867 0.092 Uiso 0.534(11) 1 calc R U P C 1
H24D H 0.776050 0.544789 1.150233 0.092 Uiso 0.534(11) 1 calc R U P C 1
H24E H 0.844548 0.567357 1.186737 0.092 Uiso 0.466(11) 1 calc R U P C 2
H24F H 0.816024 0.549538 1.140040 0.092 Uiso 0.466(11) 1 calc R U P C 2
C25A C 1.1572(3) 0.2289(2) 1.12274(16) 0.0418(12) Uani 1 1 d . . . . .
C26A C 1.1111(3) 0.25420(18) 1.09429(16) 0.0378(12) Uani 1 1 d . . . . .
C27A C 1.1195(2) 0.25407(18) 1.05171(15) 0.0356(11) Uani 1 1 d . . . . .
C28A C 1.1745(3) 0.2290(2) 1.03823(17) 0.0439(13) Uani 1 1 d . . . . .
H28A H 1.180755 0.228411 1.009197 0.053 Uiso 1 1 calc R U . . .
C29A C 1.2195(3) 0.2052(3) 1.06686(18) 0.0560(16) Uani 1 1 d . . . . .
H29A H 1.256833 0.188853 1.057475 0.067 Uiso 1 1 calc R U . . .
C30A C 1.2105(3) 0.2049(2) 1.10932(17) 0.0499(14) Uani 1 1 d . . . . .
H30A H 1.241291 0.188096 1.128919 0.060 Uiso 1 1 calc R U . . .
C31A C 1.0711(2) 0.27861(19) 1.02044(16) 0.0378(11) Uani 1 1 d . . . . .
C32A C 1.0352(3) 0.2858(2) 0.94791(16) 0.0475(13) Uani 1 1 d . . . . .
H32A H 0.989789 0.282054 0.954942 0.057 Uiso 1 1 calc R U . . .
C33A C 1.0518(3) 0.3447(2) 0.93780(18) 0.0531(15) Uani 1 1 d . . . . .
H33C H 1.077060 0.361914 0.961981 0.064 Uiso 1 1 calc R U . . .
H33D H 1.012248 0.366201 0.930670 0.064 Uiso 1 1 calc R U . . .
C34A C 1.0918(3) 0.3408(3) 0.89985(18) 0.0604(16) Uani 1 1 d . . . . .
H34C H 1.067351 0.355604 0.874396 0.072 Uiso 1 1 calc R U . . .
H34D H 1.132351 0.361582 0.905210 0.072 Uiso 1 1 calc R U . . .
C35A C 1.1060(3) 0.2813(3) 0.89404(17) 0.0566(16) Uani 1 1 d . . . . .
H35C H 1.146099 0.270449 0.910960 0.068 Uiso 1 1 calc R U . . .
H35D H 1.110044 0.272763 0.864170 0.068 Uiso 1 1 calc R U . . .
C36A C 1.0476(3) 0.2532(3) 0.90958(18) 0.0541(15) Uani 1 1 d . . . . .
H36C H 1.010187 0.254651 0.888154 0.065 Uiso 1 1 calc R U . . .
H36D H 1.057096 0.214767 0.916917 0.065 Uiso 1 1 calc R U . . .
C37A C 0.7732(2) 0.21083(18) 1.12393(16) 0.0365(11) Uani 1 1 d . . . . .
C38A C 0.8182(2) 0.23176(17) 1.15521(16) 0.0356(11) Uani 1 1 d . . . . .
C39A C 0.8155(3) 0.21558(18) 1.19668(16) 0.0374(11) Uani 1 1 d . . . . .
C40A C 0.7686(3) 0.1770(2) 1.20579(18) 0.0459(13) Uani 1 1 d . . . . .
H40A H 0.766466 0.165343 1.233926 0.055 Uiso 1 1 calc R U . . .
C41A C 0.7261(3) 0.1560(2) 1.17439(18) 0.0493(14) Uani 1 1 d . . . . .
H41A H 0.695109 0.129924 1.181092 0.059 Uiso 1 1 calc DR U . . .
C42A C 0.7280(3) 0.17277(19) 1.13269(17) 0.0430(13) Uani 1 1 d . . . . .
H42A H 0.698804 0.158245 1.110984 0.052 Uiso 1 1 calc R U . . .
C43A C 0.8585(3) 0.2389(2) 1.23071(16) 0.0440(13) Uani 1 1 d . . . . .
C44A C 0.8912(3) 0.2344(2) 1.30462(19) 0.0598(16) Uani 1 1 d . . . . .
H44A H 0.936093 0.243581 1.298616 0.072 Uiso 1 1 calc R U . . .
C45A C 0.8894(3) 0.1897(3) 1.3377(2) 0.0632(17) Uani 1 1 d . . . . .
H45C H 0.879882 0.154081 1.324092 0.076 Uiso 1 1 calc R U . . .
H45D H 0.931330 0.187215 1.354801 0.076 Uiso 1 1 calc R U . . .
C46A C 0.8373(4) 0.2052(3) 1.3646(2) 0.082(3) Uani 1 1 d . . . . .
H46C H 0.855746 0.213443 1.393502 0.099 Uiso 1 1 calc R U . . .
H46D H 0.806020 0.175090 1.365749 0.099 Uiso 1 1 calc R U . . .
C47A C 0.8045(4) 0.2550(3) 1.3447(2) 0.074(2) Uani 1 1 d . . . . .
H47C H 0.790555 0.279991 1.366316 0.089 Uiso 1 1 calc R U . . .
H47D H 0.766797 0.244783 1.325242 0.089 Uiso 1 1 calc R U . . .
C48A C 0.8577(4) 0.2807(3) 1.3209(2) 0.080(2) Uani 1 1 d . . . . .
H48C H 0.838979 0.304186 1.297801 0.096 Uiso 1 1 calc R U . . .
H48D H 0.887298 0.302757 1.340102 0.096 Uiso 1 1 calc R U . . .
C49A C 0.8158(2) 0.39411(18) 1.07427(15) 0.0354(11) Uani 1 1 d . . . . .
C50A C 0.8839(2) 0.39362(18) 1.08128(15) 0.0349(11) Uani 1 1 d . . . . .
C51A C 0.9183(2) 0.44271(18) 1.08100(15) 0.0362(11) Uani 1 1 d . . . . .
C52A C 0.8828(3) 0.49128(19) 1.07329(17) 0.0422(13) Uani 1 1 d . . . . .
H52A H 0.905018 0.524908 1.072804 0.051 Uiso 1 1 calc R U . . .
C53A C 0.8169(3) 0.4909(2) 1.06651(18) 0.0475(14) Uani 1 1 d . . . . .
H53A H 0.794224 0.524061 1.061493 0.057 Uiso 1 1 calc R U . . .
C54A C 0.7831(3) 0.44225(19) 1.06694(17) 0.0431(13) Uani 1 1 d . . . . .
H54A H 0.737468 0.442222 1.062191 0.052 Uiso 1 1 calc R U . . .
C55A C 0.9892(2) 0.44313(18) 1.08746(15) 0.0366(11) Uani 1 1 d . . . . .
C56A C 1.0834(3) 0.4983(2) 1.09721(18) 0.0468(13) Uani 1 1 d . . . . .
H56A H 1.102442 0.471126 1.118021 0.056 Uiso 1 1 calc R U . . .
C57A C 1.0972(3) 0.5566(2) 1.11180(18) 0.0489(14) Uani 1 1 d . . . . .
H57C H 1.129767 0.557102 1.136327 0.059 Uiso 1 1 calc R U . . .
H57D H 1.057417 0.574114 1.119814 0.059 Uiso 1 1 calc R U . . .
C58A C 1.1225(3) 0.5865(2) 1.07427(19) 0.0567(16) Uani 1 1 d . . . . .
H58C H 1.101983 0.622613 1.070193 0.068 Uiso 1 1 calc R U . . .
H58D H 1.169691 0.591324 1.078692 0.068 Uiso 1 1 calc R U . . .
C59A C 1.1046(3) 0.5504(3) 1.0372(2) 0.0645(18) Uani 1 1 d . . . . .
H59C H 1.134193 0.555741 1.015136 0.077 Uiso 1 1 calc R U . . .
H59D H 1.059990 0.557486 1.025153 0.077 Uiso 1 1 calc R U . . .
C60A C 1.1110(3) 0.4933(2) 1.0555(2) 0.0607(17) Uani 1 1 d . . . . .
H60C H 1.086334 0.466713 1.037131 0.073 Uiso 1 1 calc R U . . .
H60D H 1.156627 0.481784 1.059243 0.073 Uiso 1 1 calc R U . . .
C61A C 0.8684(2) 0.23624(18) 1.00235(15) 0.0366(11) Uani 1 1 d . . . . .
C62A C 0.9192(2) 0.21584(18) 1.03012(15) 0.0344(11) Uani 1 1 d . . . . .
C63A C 0.9606(2) 0.17656(18) 1.01539(14) 0.0328(11) Uani 1 1 d . . . . .
C64A C 0.9506(3) 0.16003(19) 0.97323(16) 0.0399(12) Uani 1 1 d . . . . .
H64A H 0.979296 0.134591 0.962676 0.048 Uiso 1 1 calc R U . . .
C65A C 0.8999(3) 0.1800(2) 0.94683(16) 0.0443(13) Uani 1 1 d . . . . .
H65A H 0.893423 0.167629 0.918634 0.053 Uiso 1 1 calc R U . . .
C66A C 0.8578(3) 0.2188(2) 0.96166(16) 0.0435(12) Uani 1 1 d . . . . .
H66A H 0.822787 0.232659 0.943731 0.052 Uiso 1 1 calc R U . . .
C67A C 1.0112(2) 0.15101(17) 1.04404(16) 0.0343(11) Uani 1 1 d . . . . .
C68A C 1.0995(3) 0.0894(2) 1.05037(17) 0.0434(13) Uani 1 1 d . . . . .
H68A H 1.119252 0.111533 1.074444 0.052 Uiso 1 1 calc R U . . .
C69A C 1.1487(3) 0.0722(2) 1.02058(19) 0.0548(15) Uani 1 1 d . . . . .
H69C H 1.156505 0.101740 1.000709 0.066 Uiso 1 1 calc R U . . .
H69D H 1.189955 0.061893 1.036308 0.066 Uiso 1 1 calc R U . . .
C70A C 1.1177(3) 0.0239(3) 0.9978(2) 0.0651(18) Uani 1 1 d . . . . .
H70C H 1.150392 0.000662 0.986115 0.078 Uiso 1 1 calc R U . . .
H70D H 1.085903 0.035659 0.974687 0.078 Uiso 1 1 calc R U . . .
C71A C 1.0848(4) -0.0064(2) 1.0316(2) 0.071(2) Uani 1 1 d . . . . .
H71C H 1.113448 -0.035056 1.044547 0.085 Uiso 1 1 calc R U . . .
H71D H 1.044476 -0.023580 1.019335 0.085 Uiso 1 1 calc R U . . .
C72A C 1.0704(3) 0.0367(2) 1.0646(2) 0.0599(16) Uani 1 1 d . . . . .
H72C H 1.023439 0.040729 1.065808 0.072 Uiso 1 1 calc R U . . .
H72D H 1.090158 0.026185 1.092785 0.072 Uiso 1 1 calc R U . . .
O27 O 0.1397(2) 0.1999(2) 0.79651(15) 0.0752(13) Uani 1 1 d D . . . .
H27 H 0.128973 0.213475 0.772798 0.113 Uiso 1 1 calc R U . . .
C75 C 0.0869(4) 0.1698(3) 0.8102(2) 0.080(2) Uani 1 1 d . . . . .
H75A H 0.096128 0.160210 0.839909 0.121 Uiso 1 1 calc R U . . .
H75B H 0.080539 0.136521 0.793496 0.121 Uiso 1 1 calc R U . . .
H75C H 0.047773 0.191965 0.806666 0.121 Uiso 1 1 calc R U . . .
O28 O 0.2407(3) 0.2686(3) 0.72391(18) 0.0460(15) Uani 0.6 1 d D U P D 1
H28B H 0.216(4) 0.273(4) 0.704(2) 0.069 Uiso 0.6 1 d D U P E 1
C76 C 0.2294(6) 0.3035(6) 0.7537(5) 0.101(4) Uani 0.6 1 d D U P D 1
H76A H 0.253212 0.292554 0.780152 0.152 Uiso 0.6 1 calc R U P D 1
H76B H 0.183203 0.304019 0.757060 0.152 Uiso 0.6 1 calc R U P D 1
H76C H 0.243196 0.339906 0.745883 0.152 Uiso 0.6 1 calc R U P D 1
O28B O 0.2358(5) 0.2891(4) 0.8105(3) 0.047(2) Uani 0.4 1 d D . P F 2
H28C H 0.2762(14) 0.284(7) 0.815(3) 0.070 Uiso 0.4 1 d D U P G 2
H28D H 0.213(7) 0.261(4) 0.810(5) 0.070 Uiso 0.4 1 d D U P H 2
O29 O 0.2466(4) 0.1603(3) 0.6728(2) 0.079(2) Uani 0.75 1 d D . P I 1
H29B H 0.2081(19) 0.155(3) 0.677(4) 0.118 Uiso 0.75 1 d D U P J 1
C77 C 0.2535(5) 0.1450(4) 0.6329(3) 0.074(3) Uani 0.75 1 d . . P I 1
H77A H 0.235953 0.108349 0.628049 0.111 Uiso 0.75 1 calc R U P I 1
H77B H 0.299256 0.145036 0.628238 0.111 Uiso 0.75 1 calc R U P I 1
H77C H 0.230351 0.170465 0.613346 0.111 Uiso 0.75 1 calc R U P I 1
O29B O 0.2827(10) 0.2015(10) 0.7203(6) 0.092(7) Uani 0.25 1 d D . P K 2
H29C H 0.255553 0.226785 0.717198 0.138 Uiso 0.25 1 calc R U P K 2
C77B C 0.2759(16) 0.1664(14) 0.6840(9) 0.065(10) Uani 0.25 1 d D U P K 2
H77D H 0.267479 0.188378 0.658576 0.097 Uiso 0.25 1 calc R U P K 2
H77E H 0.239989 0.141269 0.686392 0.097 Uiso 0.25 1 calc R U P K 2
H77F H 0.315658 0.145607 0.682477 0.097 Uiso 0.25 1 calc R U P K 2
O30 O 0.2568(3) 0.1585(3) 0.77133(16) 0.0666(16) Uani 0.75 1 d D . P L 1
H30B H 0.2189(14) 0.158(2) 0.777(2) 0.100 Uiso 0.75 1 d D U P M 1
H30C H 0.283(3) 0.158(4) 0.7926(16) 0.100 Uiso 0.75 1 d D U P N 1
O30A O 0.3648(4) 0.2230(4) 0.7073(2) 0.099(2) Uani 0.75 1 d D U P O 1
H30D H 0.388(4) 0.207(4) 0.7276(19) 0.148 Uiso 0.75 1 d D U P P 1
H30E H 0.337(2) 0.200(3) 0.696(3) 0.148 Uiso 0.75 1 d D U P Q 1
H30F H 0.340(2) 0.2549(14) 0.706(3) 0.148 Uiso 0.75 1 d D U P R 1
O30B O 0.3822(9) 0.2661(5) 0.6983(4) 0.047(4) Uani 0.25 1 d . . P S 2
O31 O 0.5628(3) 0.3904(3) 0.67322(19) 0.0788(19) Uani 0.75 1 d D U P T 1
C78 C 0.5911(6) 0.4810(5) 0.6546(4) 0.101(4) Uani 0.75 1 d D U P T 1
H78A H 0.598196 0.517623 0.666107 0.152 Uiso 0.75 1 calc R U P T 1
H78B H 0.630474 0.467980 0.643499 0.152 Uiso 0.75 1 calc R U P T 1
H78C H 0.556062 0.481896 0.631962 0.152 Uiso 0.75 1 calc R U P T 1
C79 C 0.5736(7) 0.4438(5) 0.6882(4) 0.100(3) Uani 0.75 1 d D U P T 1
H79A H 0.608705 0.443543 0.711265 0.120 Uiso 0.75 1 calc R U P T 1
H79B H 0.534249 0.457467 0.699722 0.120 Uiso 0.75 1 calc R U P T 1
C80 C 0.5500(5) 0.3540(4) 0.7058(3) 0.072(2) Uani 0.75 1 d D U P T 1
H80A H 0.514079 0.368360 0.720607 0.086 Uiso 0.75 1 calc R U P T 1
H80B H 0.588448 0.351505 0.726294 0.086 Uiso 0.75 1 calc R U P T 1
C81 C 0.5338(8) 0.3013(6) 0.6900(5) 0.144(5) Uani 0.75 1 d D U P T 1
H81A H 0.525347 0.277300 0.713233 0.216 Uiso 0.75 1 calc R U P T 1
H81B H 0.495351 0.303579 0.670015 0.216 Uiso 0.75 1 calc R U P T 1
H81C H 0.569674 0.286735 0.675698 0.216 Uiso 0.75 1 calc R U P T 1
O31B O 0.5881(19) 0.4374(14) 0.6711(14) 0.18(2) Uani 0.25 1 d D U P U 2
H31B H 0.628159 0.435816 0.676518 0.276 Uiso 0.25 1 calc R U P U 2
C78B C 0.558(2) 0.404(2) 0.6986(15) 0.125(16) Uani 0.25 1 d D U P U 2
H78D H 0.591435 0.385792 0.717670 0.187 Uiso 0.25 1 calc R U P U 2
H78E H 0.532972 0.375938 0.682469 0.187 Uiso 0.25 1 calc R U P U 2
H78F H 0.530308 0.425297 0.714826 0.187 Uiso 0.25 1 calc R U P U 2
O32 O 0.2731(3) 0.3857(2) 0.9786(2) 0.0697(18) Uani 0.7 1 d . . P V 1
C82 C 0.2827(13) 0.3352(9) 0.9166(5) 0.093(7) Uani 0.7 1 d D . P V 1
H82A H 0.271810 0.300381 0.902902 0.140 Uiso 0.7 1 calc R U P V 1
H82B H 0.263044 0.364883 0.899459 0.140 Uiso 0.7 1 calc R U P V 1
H82C H 0.329502 0.339782 0.919761 0.140 Uiso 0.7 1 calc R U P V 1
C83 C 0.2570(5) 0.3362(4) 0.9603(3) 0.063(3) Uani 0.7 1 d D . P V 1
H83A H 0.209670 0.331456 0.957539 0.076 Uiso 0.7 1 calc R U P V 1
H83B H 0.276383 0.306260 0.977919 0.076 Uiso 0.7 1 calc R U P V 1
C84 C 0.2543(6) 0.3911(4) 1.0201(3) 0.068(3) Uani 0.7 1 d D . P V 1
H84A H 0.269502 0.359536 1.037392 0.081 Uiso 0.7 1 calc R U P V 1
H84B H 0.206792 0.392857 1.019313 0.081 Uiso 0.7 1 calc R U P V 1
C85 C 0.2841(6) 0.4435(4) 1.0389(4) 0.089(3) Uani 0.7 1 d D . P V 1
H85A H 0.271771 0.448184 1.067469 0.133 Uiso 0.7 1 calc R U P V 1
H85B H 0.331032 0.441330 1.039605 0.133 Uiso 0.7 1 calc R U P V 1
H85C H 0.268556 0.474527 1.021593 0.133 Uiso 0.7 1 calc R U P V 1
O32B O 0.2566(6) 0.3725(5) 0.9410(4) 0.045(3) Uani 0.3 1 d . U P W 2
C82B C 0.2803(10) 0.3458(8) 0.8738(5) 0.053(4) Uani 0.3 1 d D U P W 2
H82D H 0.297630 0.316916 0.857053 0.080 Uiso 0.3 1 calc R U P W 2
H82E H 0.235586 0.353219 0.863099 0.080 Uiso 0.3 1 calc R U P W 2
H82F H 0.305994 0.378877 0.871751 0.080 Uiso 0.3 1 calc R U P W 2
C83B C 0.2827(18) 0.3282(17) 0.9189(7) 0.037(5) Uani 0.3 1 d D U P W 2
H83C H 0.256751 0.294891 0.921544 0.045 Uiso 0.3 1 calc R U P W 2
H83D H 0.327545 0.320690 0.930243 0.045 Uiso 0.3 1 calc R U P W 2
C84B C 0.2504(13) 0.3494(10) 0.9848(6) 0.060(4) Uani 0.3 1 d D U P W 2
H84C H 0.224318 0.315692 0.983398 0.072 Uiso 0.3 1 calc R U P W 2
H84D H 0.293143 0.341572 0.999673 0.072 Uiso 0.3 1 calc R U P W 2
C85B C 0.2168(16) 0.3947(13) 1.0061(10) 0.096(8) Uani 0.3 1 d D U P W 2
H85D H 0.210382 0.383871 1.034911 0.144 Uiso 0.3 1 calc R U P W 2
H85E H 0.243299 0.427595 1.006698 0.144 Uiso 0.3 1 calc R U P W 2
H85F H 0.175026 0.401921 0.990554 0.144 Uiso 0.3 1 calc R U P W 2
O33 O 0.0734(5) 0.5080(3) 0.6641(3) 0.084(2) Uani 0.7 1 d . U P X 1
C86 C 0.1093(8) 0.4191(5) 0.6803(5) 0.083(4) Uani 0.7 1 d . U P X 1
H86A H 0.108453 0.390975 0.701891 0.125 Uiso 0.7 1 calc R U P X 1
H86B H 0.088812 0.405175 0.653585 0.125 Uiso 0.7 1 calc R U P X 1
H86C H 0.153923 0.429055 0.676900 0.125 Uiso 0.7 1 calc R U P X 1
C87 C 0.0735(7) 0.4681(6) 0.6931(4) 0.082(3) Uani 0.7 1 d D U P X 1
H87A H 0.028616 0.457813 0.696979 0.098 Uiso 0.7 1 calc R U P X 1
H87B H 0.093779 0.481712 0.720313 0.098 Uiso 0.7 1 calc R U P X 1
C88 C 0.0412(6) 0.5560(6) 0.6726(4) 0.082(3) Uani 0.7 1 d D U P X 1
H88A H 0.065774 0.575793 0.695792 0.098 Uiso 0.7 1 calc R U P X 1
H88B H -0.001714 0.547089 0.681625 0.098 Uiso 0.7 1 calc R U P X 1
C89 C 0.0336(7) 0.5910(5) 0.6344(5) 0.110(4) Uani 0.7 1 d . U P X 1
H89A H 0.010955 0.624497 0.640673 0.166 Uiso 0.7 1 calc R U P X 1
H89B H 0.076124 0.600109 0.625766 0.166 Uiso 0.7 1 calc R U P X 1
H89C H 0.008770 0.571462 0.611627 0.166 Uiso 0.7 1 calc R U P X 1
O33B O 0.1040(7) 0.4950(6) 0.6805(5) 0.043(3) Uani 0.3 1 d . U P Y 2
C86B C 0.1510(11) 0.4064(9) 0.6787(9) 0.063(6) Uani 0.3 1 d D U P Y 2
H86D H 0.142693 0.367455 0.681396 0.094 Uiso 0.3 1 calc R U P Y 2
H86E H 0.164525 0.414000 0.650808 0.094 Uiso 0.3 1 calc R U P Y 2
H86F H 0.185069 0.417491 0.700185 0.094 Uiso 0.3 1 calc R U P Y 2
C87B C 0.0876(11) 0.4393(9) 0.6849(10) 0.045(4) Uani 0.3 1 d D U P Y 2
H87C H 0.052599 0.428795 0.663371 0.054 Uiso 0.3 1 calc R U P Y 2
H87D H 0.073260 0.432306 0.713031 0.054 Uiso 0.3 1 calc R U P Y 2
C88B C 0.0468(10) 0.5273(8) 0.6892(8) 0.054(4) Uani 0.3 1 d D U P Y 2
H88C H 0.036479 0.521215 0.718453 0.065 Uiso 0.3 1 calc R U P Y 2
H88D H 0.009121 0.516537 0.669945 0.065 Uiso 0.3 1 calc R U P Y 2
C89B C 0.0637(13) 0.5891(9) 0.6825(10) 0.081(6) Uani 0.3 1 d D U P Y 2
H89D H 0.026777 0.611765 0.687974 0.122 Uiso 0.3 1 calc R U P Y 2
H89E H 0.100963 0.599293 0.701757 0.122 Uiso 0.3 1 calc R U P Y 2
H89F H 0.073722 0.594635 0.653457 0.122 Uiso 0.3 1 calc R U P Y 2

loop_
_atom_site_aniso_label
_atom_site_aniso_U_11
_atom_site_aniso_U_22
_atom_site_aniso_U_33
_atom_site_aniso_U_23
_atom_site_aniso_U_13
_atom_site_aniso_U_12
Ti1 0.0755(8) 0.0295(5) 0.0403(5) -0.0076(4) 0.0215(5) -0.0136(5)
Ti2 0.0376(5) 0.0226(4) 0.0479(5) -0.0018(4) 0.0215(4) 0.0015(4)
Ti1A 0.0563(6) 0.0251(4) 0.0426(5) -0.0029(4) 0.0175(4) -0.0011(4)
Ti2A 0.0404(5) 0.0213(4) 0.0449(5) 0.0013(4) 0.0130(4) 0.0016(4)
O1 0.071(3) 0.038(2) 0.050(2) -0.0018(17) 0.0087(19) -0.0138(19)
O2 0.068(3) 0.0229(17) 0.0428(19) -0.0023(14) 0.0253(18) -0.0035(16)
O3 0.064(3) 0.0303(19) 0.061(2) 0.0020(17) 0.035(2) 0.0052(18)
O4 0.056(2) 0.0312(18) 0.055(2) 0.0026(16) 0.0269(18) -0.0032(17)
O5 0.076(3) 0.0362(19) 0.043(2) -0.0056(16) 0.0130(19) -0.0208(19)
O6 0.047(2) 0.0267(16) 0.0411(18) -0.0037(14) 0.0189(16) -0.0062(15)
O7 0.034(2) 0.0336(18) 0.0424(19) -0.0001(14) 0.0156(15) 0.0035(15)
O8 0.042(2) 0.0425(19) 0.0374(19) -0.0030(15) 0.0147(16) -0.0007(16)
O9 0.139(5) 0.042(2) 0.044(2) -0.0108(18) 0.029(3) -0.025(3)
O10 0.087(3) 0.0286(18) 0.049(2) -0.0134(16) 0.040(2) -0.0110(19)
O11 0.088(3) 0.0292(19) 0.093(3) -0.015(2) 0.068(3) -0.013(2)
O12 0.094(4) 0.043(4) 0.081(4) -0.005(3) 0.056(3) -0.006(3)
O12B 0.097(4) 0.040(4) 0.083(4) -0.009(3) 0.069(3) -0.008(3)
O13 0.037(2) 0.0257(17) 0.063(2) -0.0028(15) 0.0219(17) -0.0008(14)
O14 0.0349(19) 0.0215(15) 0.0460(19) -0.0026(13) 0.0193(15) -0.0014(13)
O15 0.046(2) 0.0245(16) 0.045(2) -0.0012(14) 0.0166(16) 0.0019(15)
O16 0.054(2) 0.0249(17) 0.049(2) 0.0026(15) 0.0157(17) 0.0068(16)
O17 0.0350(19) 0.0306(17) 0.049(2) -0.0021(15) 0.0174(16) 0.0032(14)
O18 0.039(2) 0.0248(16) 0.0421(18) 0.0003(14) 0.0222(15) 0.0000(14)
O19 0.047(2) 0.0312(18) 0.053(2) -0.0016(16) 0.0234(18) -0.0045(16)
O20 0.040(2) 0.0325(18) 0.061(2) 0.0049(16) 0.0268(17) -0.0029(16)
O21 0.042(2) 0.0254(16) 0.054(2) -0.0025(15) 0.0234(17) 0.0025(15)
O22 0.054(2) 0.0221(16) 0.047(2) -0.0013(14) 0.0302(17) 0.0035(15)
O23 0.105(4) 0.033(2) 0.053(2) 0.0069(17) 0.045(2) 0.021(2)
O24 0.0517(19) 0.0437(18) 0.0436(17) -0.0038(15) 0.0154(15) -0.0013(15)
O24B 0.046(3) 0.045(3) 0.043(3) -0.0001(19) 0.0071(19) 0.0021(19)
O1A 0.058(2) 0.0351(19) 0.042(2) -0.0057(15) 0.0134(17) -0.0064(17)
O2A 0.055(2) 0.0230(16) 0.0369(18) 0.0034(14) 0.0123(16) -0.0010(15)
O3A 0.058(2) 0.0251(17) 0.041(2) -0.0004(15) 0.0088(17) 0.0012(16)
O4A 0.064(3) 0.0254(17) 0.049(2) 0.0038(15) 0.0067(18) -0.0060(17)
O6A 0.048(2) 0.0208(16) 0.0461(19) -0.0056(14) 0.0206(16) -0.0073(14)
O5A 0.053(2) 0.0304(18) 0.060(2) -0.0076(16) 0.0239(18) -0.0042(16)
O7A 0.051(2) 0.0315(18) 0.054(2) -0.0035(16) 0.0243(18) -0.0052(17)
O8A 0.057(3) 0.0275(18) 0.073(3) -0.0033(17) 0.034(2) 0.0026(17)
O9A 0.064(3) 0.0369(19) 0.042(2) -0.0005(15) 0.0120(18) 0.0111(18)
O10A 0.048(2) 0.0231(16) 0.0437(19) 0.0006(14) 0.0177(16) 0.0082(15)
O11A 0.040(2) 0.0347(18) 0.048(2) 0.0053(15) 0.0185(16) 0.0109(16)
O12A 0.046(2) 0.045(2) 0.0396(19) 0.0010(16) 0.0153(16) 0.0072(17)
O13A 0.042(2) 0.0250(16) 0.048(2) 0.0022(14) 0.0092(16) 0.0013(15)
O14A 0.038(2) 0.0238(16) 0.0456(19) 0.0012(14) 0.0129(15) -0.0035(14)
O15A 0.054(2) 0.0359(19) 0.050(2) 0.0016(16) 0.0133(18) -0.0163(18)
O16A 0.059(3) 0.040(2) 0.047(2) 0.0023(17) 0.0132(18) -0.0087(18)
O17A 0.0342(19) 0.0240(16) 0.053(2) 0.0024(14) 0.0158(16) 0.0015(14)
O18A 0.0368(19) 0.0174(15) 0.0476(19) 0.0018(13) 0.0162(15) 0.0009(13)
O19A 0.042(2) 0.0290(18) 0.056(2) 0.0055(16) 0.0185(17) 0.0043(16)
O20A 0.039(2) 0.0256(17) 0.062(2) -0.0005(15) 0.0206(17) -0.0023(15)
O21A 0.047(2) 0.0279(17) 0.049(2) 0.0009(15) 0.0100(17) 0.0127(15)
O22A 0.042(2) 0.0248(16) 0.0381(18) -0.0027(13) 0.0085(15) 0.0018(14)
O23A 0.049(2) 0.0323(18) 0.040(2) -0.0034(15) 0.0077(16) 0.0097(16)
O24A 0.044(2) 0.0359(19) 0.047(2) -0.0035(15) 0.0123(17) 0.0100(16)
O25 0.040(2) 0.039(2) 0.071(3) -0.0060(19) 0.0075(19) 0.0032(17)
O26 0.052(2) 0.040(2) 0.061(2) -0.0005(19) 0.006(2) 0.0098(18)
Li1 0.067(7) 0.030(4) 0.056(5) -0.004(4) 0.033(5) 0.008(4)
Li2 0.069(7) 0.029(4) 0.060(6) -0.012(4) 0.035(5) -0.007(4)
Li3 0.047(5) 0.024(4) 0.054(5) -0.003(4) 0.024(4) 0.003(4)
Li4 0.018(3) 0.013(3) 0.030(3) -0.013(2) -0.005(2) 0.005(2)
Li1A 0.061(6) 0.027(4) 0.038(4) 0.000(3) 0.013(4) 0.010(4)
Li2A 0.044(5) 0.030(4) 0.056(5) 0.004(4) 0.024(4) 0.006(4)
Li3A 0.051(6) 0.031(4) 0.051(5) -0.002(4) 0.019(4) -0.012(4)
C1 0.080(5) 0.031(3) 0.039(3) 0.002(2) 0.017(3) -0.006(3)
C2 0.068(4) 0.024(2) 0.034(3) -0.001(2) 0.020(3) -0.001(2)
C3 0.061(4) 0.030(3) 0.039(3) -0.002(2) 0.024(3) -0.002(2)
C4 0.064(4) 0.032(3) 0.052(3) 0.005(2) 0.027(3) -0.003(3)
C5 0.074(5) 0.041(3) 0.054(3) 0.014(3) 0.015(3) 0.004(3)
C6 0.063(4) 0.049(3) 0.056(4) 0.008(3) 0.008(3) -0.009(3)
C7 0.063(4) 0.027(3) 0.042(3) -0.001(2) 0.032(3) -0.006(2)
C8 0.057(4) 0.057(3) 0.064(3) 0.002(3) 0.028(3) -0.007(3)
C9 0.078(4) 0.109(5) 0.078(4) -0.001(4) 0.042(4) -0.009(4)
C10 0.117(6) 0.132(6) 0.095(5) 0.019(5) 0.036(4) -0.034(5)
C11 0.092(5) 0.083(5) 0.134(6) 0.050(4) 0.039(4) -0.017(4)
C12 0.066(4) 0.053(3) 0.086(4) 0.009(3) 0.022(3) -0.013(3)
C13 0.054(3) 0.024(2) 0.043(3) 0.001(2) 0.009(3) -0.004(2)
C14 0.043(3) 0.021(2) 0.044(3) 0.001(2) 0.013(2) 0.003(2)
C15 0.035(3) 0.026(2) 0.038(3) 0.003(2) 0.012(2) 0.005(2)
C16 0.039(3) 0.033(3) 0.047(3) 0.005(2) 0.014(2) 0.005(2)
C17 0.037(3) 0.035(3) 0.064(4) 0.004(2) 0.013(3) -0.003(2)
C18 0.053(4) 0.032(3) 0.056(3) 0.000(2) 0.001(3) -0.010(2)
C19 0.046(3) 0.025(2) 0.035(3) 0.0015(19) 0.013(2) 0.009(2)
C20 0.046(3) 0.045(3) 0.035(3) -0.001(2) 0.011(2) 0.005(2)
C21 0.041(3) 0.044(3) 0.056(3) -0.004(3) 0.009(3) 0.001(2)
C22 0.141(8) 0.057(4) 0.085(5) -0.021(4) 0.046(5) -0.018(5)
C23 0.127(8) 0.125(8) 0.063(5) -0.024(5) 0.027(5) -0.054(6)
C24 0.073(5) 0.066(4) 0.041(3) -0.006(3) 0.020(3) -0.012(3)
C25 0.139(5) 0.035(3) 0.054(3) -0.018(3) 0.053(4) -0.034(3)
C26 0.135(5) 0.026(3) 0.054(3) -0.012(2) 0.060(3) -0.028(3)
C27 0.129(5) 0.029(3) 0.075(3) -0.017(3) 0.076(3) -0.022(3)
C28 0.111(4) 0.054(3) 0.076(3) -0.013(3) 0.049(3) -0.010(3)
C29 0.112(4) 0.053(3) 0.080(3) -0.024(3) 0.044(3) -0.017(3)
C30 0.115(4) 0.058(3) 0.064(3) -0.006(3) 0.035(3) -0.023(3)
C31 0.115(4) 0.026(3) 0.085(4) -0.007(3) 0.079(3) -0.013(3)
C32 0.103(4) 0.042(3) 0.100(4) -0.012(3) 0.068(3) -0.012(3)
C33 0.114(5) 0.046(3) 0.116(5) -0.004(3) 0.078(4) 0.006(3)
C34 0.119(5) 0.051(3) 0.081(4) -0.004(3) 0.013(4) 0.038(4)
C35 0.080(5) 0.051(4) 0.130(5) 0.012(4) 0.024(4) 0.008(3)
C36 0.084(4) 0.055(3) 0.079(4) -0.002(3) 0.040(3) -0.025(3)
C37 0.034(3) 0.025(2) 0.050(3) 0.003(2) 0.020(2) -0.001(2)
C38 0.047(3) 0.023(2) 0.037(3) -0.0029(19) 0.021(2) -0.004(2)
C39 0.043(3) 0.027(2) 0.031(2) 0.0001(19) 0.021(2) 0.000(2)
C40 0.053(3) 0.021(2) 0.045(3) 0.001(2) 0.015(2) 0.001(2)
C41 0.056(4) 0.028(3) 0.055(3) -0.002(2) 0.017(3) -0.013(2)
C42 0.047(3) 0.032(3) 0.052(3) 0.002(2) 0.020(3) -0.007(2)
C43 0.046(3) 0.023(2) 0.030(2) -0.0004(18) 0.020(2) 0.001(2)
C44 0.051(4) 0.034(3) 0.052(3) 0.005(2) 0.012(3) 0.011(2)
C45 0.072(5) 0.036(3) 0.082(4) 0.013(3) 0.009(4) 0.016(3)
C46 0.150(9) 0.037(4) 0.136(8) -0.015(5) 0.021(7) 0.012(5)
C47 0.102(7) 0.119(7) 0.087(6) -0.037(5) 0.015(5) 0.047(6)
C48 0.072(5) 0.064(4) 0.079(5) 0.016(3) 0.041(4) 0.022(4)
C49 0.034(3) 0.024(2) 0.047(3) 0.002(2) 0.016(2) 0.007(2)
C50 0.037(3) 0.022(2) 0.045(3) 0.003(2) 0.019(2) 0.011(2)
C51 0.040(3) 0.025(2) 0.044(3) 0.004(2) 0.021(2) 0.006(2)
C52 0.042(3) 0.040(3) 0.051(3) 0.012(2) 0.022(3) 0.007(2)
C53 0.052(4) 0.052(3) 0.037(3) 0.012(2) 0.016(3) 0.007(3)
C54 0.040(3) 0.039(3) 0.044(3) 0.003(2) 0.011(2) 0.008(2)
C55 0.038(3) 0.020(2) 0.055(3) 0.010(2) 0.024(2) 0.007(2)
C56 0.041(3) 0.038(3) 0.064(4) 0.007(3) 0.010(3) -0.007(2)
C57 0.043(3) 0.035(3) 0.101(5) -0.005(3) 0.023(3) 0.002(3)
C58 0.043(4) 0.039(3) 0.105(5) 0.025(3) 0.027(3) 0.008(3)
C59 0.041(3) 0.042(3) 0.069(4) 0.007(3) 0.012(3) 0.002(2)
C60 0.036(3) 0.042(3) 0.082(4) 0.023(3) 0.011(3) 0.000(2)
C61 0.048(3) 0.023(2) 0.062(3) 0.003(2) 0.037(3) 0.003(2)
C62 0.056(3) 0.019(2) 0.058(3) 0.001(2) 0.038(3) 0.001(2)
C63 0.086(5) 0.028(3) 0.056(3) 0.008(2) 0.046(3) 0.010(3)
C64 0.102(5) 0.033(3) 0.075(4) 0.005(3) 0.067(4) 0.015(3)
C65 0.082(5) 0.029(3) 0.092(5) 0.012(3) 0.065(4) 0.017(3)
C66 0.050(3) 0.026(2) 0.075(4) 0.005(2) 0.034(3) 0.005(2)
C67 0.095(4) 0.042(3) 0.050(3) 0.005(2) 0.041(3) 0.015(3)
C68 0.064(4) 0.044(4) 0.055(3) -0.005(3) 0.025(3) -0.007(3)
C69 0.073(4) 0.049(3) 0.058(4) 0.000(3) 0.020(4) -0.013(3)
C70 0.070(4) 0.053(4) 0.059(4) -0.004(4) 0.024(4) -0.015(4)
C71 0.061(4) 0.050(5) 0.052(4) -0.005(4) 0.021(3) -0.009(4)
C72 0.059(4) 0.044(3) 0.045(3) -0.007(3) 0.025(3) -0.010(3)
C68B 0.061(4) 0.050(4) 0.051(4) -0.003(4) 0.017(4) -0.005(4)
C69B 0.065(5) 0.052(5) 0.055(5) -0.001(5) 0.020(5) -0.016(5)
C70B 0.063(5) 0.051(6) 0.053(5) -0.006(5) 0.021(5) -0.010(5)
C71B 0.065(5) 0.056(5) 0.056(4) -0.003(4) 0.021(4) -0.010(4)
C72B 0.060(5) 0.050(5) 0.051(4) -0.004(4) 0.018(4) -0.008(4)
C73 0.050(4) 0.053(3) 0.062(4) -0.003(3) 0.010(3) 0.009(3)
C74 0.058(4) 0.037(3) 0.084(4) 0.005(3) 0.016(3) 0.002(3)
C1A 0.060(4) 0.026(2) 0.043(3) -0.003(2) 0.015(3) 0.003(2)
C2A 0.054(3) 0.026(2) 0.037(3) -0.001(2) 0.011(2) 0.004(2)
C3A 0.051(3) 0.022(2) 0.042(3) 0.000(2) 0.009(2) 0.005(2)
C4A 0.062(4) 0.024(2) 0.044(3) 0.003(2) 0.011(3) 0.001(2)
C5A 0.079(4) 0.031(3) 0.040(3) 0.006(2) 0.006(3) 0.004(3)
C6A 0.066(4) 0.037(3) 0.039(3) -0.001(2) 0.006(3) 0.000(3)
C7A 0.049(3) 0.018(2) 0.047(3) 0.000(2) 0.011(2) 0.007(2)
C8A 0.058(4) 0.031(3) 0.056(3) -0.002(2) 0.001(3) -0.006(3)
C9A 0.073(4) 0.032(3) 0.059(4) -0.005(3) 0.001(3) 0.005(3)
C10A 0.107(6) 0.038(3) 0.080(4) 0.001(3) 0.002(4) -0.002(3)
C11A 0.133(6) 0.049(3) 0.082(4) 0.000(3) 0.005(4) -0.022(4)
C12A 0.087(5) 0.054(4) 0.070(4) 0.003(3) 0.007(4) -0.021(3)
C13A 0.059(4) 0.030(3) 0.048(3) -0.004(2) 0.027(3) -0.007(2)
C14A 0.054(4) 0.026(2) 0.043(3) -0.007(2) 0.025(2) -0.010(2)
C15A 0.045(3) 0.025(2) 0.048(3) -0.004(2) 0.022(2) -0.006(2)
C16A 0.064(4) 0.027(3) 0.065(4) -0.016(2) 0.028(3) -0.007(3)
C17A 0.056(4) 0.034(3) 0.075(4) -0.016(3) 0.026(3) -0.017(3)
C18A 0.053(4) 0.043(3) 0.059(4) -0.010(3) 0.019(3) -0.013(3)
C19A 0.064(4) 0.022(2) 0.043(3) -0.006(2) 0.030(3) -0.005(2)
C20A 0.059(4) 0.042(3) 0.075(4) -0.005(3) 0.029(3) 0.004(3)
C21A 0.056(4) 0.072(4) 0.070(4) -0.022(3) 0.027(3) -0.017(3)
C22A 0.049(7) 0.100(8) 0.132(8) -0.050(7) 0.041(6) -0.001(6)
C23A 0.053(6) 0.090(7) 0.128(8) -0.045(6) 0.030(6) -0.001(5)
C22C 0.045(7) 0.098(8) 0.135(8) -0.057(7) 0.038(7) -0.009(6)
C23C 0.051(7) 0.094(8) 0.140(8) -0.049(7) 0.026(7) 0.001(6)
C24A 0.069(5) 0.045(4) 0.118(6) -0.010(4) 0.023(4) 0.013(3)
C25A 0.050(3) 0.036(3) 0.041(3) 0.001(2) 0.013(2) 0.007(2)
C26A 0.045(3) 0.024(2) 0.047(3) 0.000(2) 0.014(2) 0.001(2)
C27A 0.039(3) 0.028(2) 0.042(3) 0.000(2) 0.013(2) 0.003(2)
C28A 0.043(3) 0.045(3) 0.047(3) 0.006(2) 0.018(2) 0.009(2)
C29A 0.052(4) 0.067(4) 0.052(3) 0.007(3) 0.020(3) 0.021(3)
C30A 0.049(4) 0.053(3) 0.048(3) 0.004(3) 0.007(3) 0.016(3)
C31A 0.036(3) 0.031(3) 0.048(3) 0.004(2) 0.015(2) -0.004(2)
C32A 0.043(3) 0.054(3) 0.045(3) 0.004(3) 0.004(2) 0.007(3)
C33A 0.055(4) 0.054(3) 0.053(3) 0.010(3) 0.017(3) 0.011(3)
C34A 0.061(4) 0.071(4) 0.050(3) 0.014(3) 0.014(3) 0.008(3)
C35A 0.065(4) 0.067(4) 0.038(3) 0.005(3) 0.011(3) 0.013(3)
C36A 0.050(4) 0.062(4) 0.050(3) -0.003(3) 0.005(3) 0.006(3)
C37A 0.044(3) 0.020(2) 0.047(3) 0.005(2) 0.014(2) 0.004(2)
C38A 0.039(3) 0.017(2) 0.052(3) -0.004(2) 0.011(2) -0.005(2)
C39A 0.043(3) 0.023(2) 0.048(3) 0.002(2) 0.012(2) -0.004(2)
C40A 0.052(4) 0.033(3) 0.055(3) 0.009(2) 0.015(3) -0.005(2)
C41A 0.048(3) 0.034(3) 0.067(4) 0.007(3) 0.011(3) -0.013(2)
C42A 0.043(3) 0.026(2) 0.059(3) 0.002(2) 0.002(3) -0.002(2)
C43A 0.053(4) 0.032(3) 0.049(3) 0.002(2) 0.020(3) -0.003(2)
C44A 0.063(4) 0.052(4) 0.065(4) 0.006(3) 0.011(3) -0.012(3)
C45A 0.058(4) 0.062(4) 0.070(4) 0.019(3) 0.009(3) -0.006(3)
C46A 0.142(7) 0.046(4) 0.069(4) 0.004(3) 0.060(5) 0.023(4)
C47A 0.112(6) 0.056(4) 0.060(4) -0.008(3) 0.035(4) 0.028(4)
C48A 0.139(8) 0.044(4) 0.061(4) 0.002(3) 0.024(4) -0.005(4)
C49A 0.038(3) 0.023(2) 0.048(3) 0.002(2) 0.017(2) 0.004(2)
C50A 0.042(3) 0.024(2) 0.042(3) 0.001(2) 0.018(2) 0.004(2)
C51A 0.042(3) 0.023(2) 0.047(3) -0.001(2) 0.020(2) 0.001(2)
C52A 0.047(3) 0.022(2) 0.061(3) 0.002(2) 0.022(3) 0.000(2)
C53A 0.051(4) 0.025(3) 0.069(4) 0.007(2) 0.021(3) 0.015(2)
C54A 0.043(3) 0.031(3) 0.057(3) 0.005(2) 0.017(3) 0.004(2)
C55A 0.041(3) 0.027(2) 0.046(3) 0.001(2) 0.021(2) -0.001(2)
C56A 0.042(3) 0.036(3) 0.065(4) 0.003(3) 0.019(3) -0.002(2)
C57A 0.050(4) 0.039(3) 0.060(3) -0.005(3) 0.017(3) -0.011(3)
C58A 0.051(4) 0.042(3) 0.082(4) 0.003(3) 0.027(3) -0.008(3)
C59A 0.069(5) 0.067(4) 0.062(4) -0.004(3) 0.029(3) -0.016(3)
C60A 0.055(4) 0.051(4) 0.080(4) -0.014(3) 0.030(3) -0.007(3)
C61A 0.041(3) 0.026(2) 0.044(3) 0.003(2) 0.013(2) 0.007(2)
C62A 0.041(3) 0.025(2) 0.038(3) 0.000(2) 0.013(2) -0.001(2)
C63A 0.035(3) 0.026(2) 0.038(3) 0.001(2) 0.010(2) 0.002(2)
C64A 0.044(3) 0.030(3) 0.048(3) -0.004(2) 0.013(2) 0.005(2)
C65A 0.052(4) 0.043(3) 0.038(3) -0.004(2) 0.011(2) -0.001(3)
C66A 0.047(3) 0.039(3) 0.045(3) 0.000(2) 0.008(2) 0.002(2)
C67A 0.039(3) 0.019(2) 0.046(3) -0.004(2) 0.012(2) 0.002(2)
C68A 0.040(3) 0.040(3) 0.050(3) -0.003(2) 0.004(2) 0.009(2)
C69A 0.047(4) 0.056(4) 0.062(4) -0.008(3) 0.014(3) 0.016(3)
C70A 0.060(4) 0.063(4) 0.072(4) -0.020(3) 0.009(3) 0.029(3)
C71A 0.073(5) 0.039(3) 0.098(5) -0.007(3) -0.006(4) 0.013(3)
C72A 0.062(4) 0.046(3) 0.074(4) 0.012(3) 0.018(3) 0.018(3)
O27 0.077(3) 0.078(3) 0.069(3) 0.018(3) -0.005(2) 0.010(3)
C75 0.099(6) 0.063(4) 0.081(5) 0.021(4) 0.022(4) 0.007(4)
O28 0.048(4) 0.055(4) 0.035(3) -0.014(3) 0.001(3) 0.008(3)
C76 0.061(8) 0.096(9) 0.143(12) 0.007(9) -0.015(8) -0.016(7)
O28B 0.040(6) 0.045(5) 0.053(5) -0.002(5) -0.001(5) 0.006(5)
O29 0.077(6) 0.099(6) 0.061(4) -0.017(4) 0.016(5) 0.005(5)
C77 0.079(7) 0.085(7) 0.064(6) -0.006(5) 0.036(5) 0.025(5)
O29B 0.058(13) 0.13(2) 0.092(15) -0.043(14) 0.020(11) 0.020(12)
C77B 0.058(13) 0.067(12) 0.067(13) -0.017(9) -0.011(9) -0.003(9)
O30 0.060(4) 0.097(5) 0.039(3) -0.003(3) -0.014(3) 0.007(3)
O30A 0.078(5) 0.155(7) 0.063(4) -0.019(4) 0.008(3) -0.004(5)
O30B 0.093(13) 0.024(7) 0.024(7) 0.010(6) 0.016(7) 0.010(7)
O31 0.090(4) 0.104(5) 0.043(3) -0.014(3) 0.005(3) 0.053(4)
C78 0.091(8) 0.093(8) 0.125(9) 0.034(7) 0.039(7) 0.043(6)
C79 0.101(7) 0.122(8) 0.079(6) -0.019(6) 0.016(6) 0.039(6)
C80 0.079(6) 0.093(6) 0.042(4) 0.003(4) 0.002(4) 0.024(5)
C81 0.176(13) 0.120(10) 0.137(11) 0.018(9) 0.017(10) 0.048(10)
O31B 0.18(2) 0.18(2) 0.18(2) -0.002(4) 0.017(4) -0.001(4)
C78B 0.122(18) 0.129(18) 0.122(18) -0.001(10) 0.010(10) 0.003(10)
O32 0.077(5) 0.038(3) 0.096(6) -0.004(3) 0.020(4) 0.002(3)
C82 0.104(11) 0.051(10) 0.126(13) -0.001(7) 0.019(9) 0.021(8)
C83 0.067(7) 0.050(6) 0.070(7) -0.004(5) -0.002(6) 0.002(5)
C84 0.074(8) 0.054(6) 0.078(8) -0.002(5) 0.026(6) 0.013(6)
C85 0.108(10) 0.053(6) 0.109(9) -0.005(6) 0.026(7) 0.008(6)
O32B 0.054(6) 0.036(5) 0.043(6) 0.006(5) 0.006(5) 0.008(5)
C82B 0.052(8) 0.059(8) 0.051(7) 0.007(7) 0.015(7) 0.016(7)
C83B 0.038(5) 0.037(5) 0.037(5) 0.001(2) 0.004(2) 0.000(2)
C84B 0.071(9) 0.051(9) 0.058(9) 0.015(8) 0.006(8) 0.000(8)
C85B 0.095(17) 0.111(17) 0.083(16) 0.008(14) 0.009(14) 0.015(16)
O33 0.100(6) 0.061(4) 0.096(6) 0.003(4) 0.042(5) -0.022(4)
C86 0.103(12) 0.054(8) 0.095(9) 0.012(7) 0.017(9) -0.020(8)
C87 0.096(7) 0.073(6) 0.079(6) 0.008(5) 0.019(6) -0.021(6)
C88 0.076(6) 0.075(6) 0.100(7) -0.004(6) 0.037(6) -0.003(6)
C89 0.104(9) 0.080(8) 0.157(11) 0.016(8) 0.061(8) 0.004(7)
O33B 0.037(7) 0.040(7) 0.054(7) 0.013(6) 0.011(6) -0.005(6)
C86B 0.045(12) 0.041(11) 0.104(15) -0.004(10) 0.015(12) -0.010(10)
C87B 0.039(9) 0.035(9) 0.063(9) 0.006(8) 0.014(8) -0.011(8)
C88B 0.045(8) 0.044(8) 0.078(10) 0.007(8) 0.023(8) -0.005(7)
C89B 0.073(14) 0.044(11) 0.128(17) 0.008(12) 0.012(13) -0.001(11)

loop_
_atom_type_symbol
_atom_type_description
_atom_type_scat_dispersion_real
_atom_type_scat_dispersion_imag
_atom_type_scat_source
C C 0.0033 0.0016 'International Tables Vol C Tables 4.2.6.8 and 6.1.1.4'
H H 0.0000 0.0000 'International Tables Vol C Tables 4.2.6.8 and 6.1.1.4'
Li Li -0.0003 0.0001 'International Tables Vol C Tables 4.2.6.8 and 6.1.1.4'
O O 0.0106 0.0060 'International Tables Vol C Tables 4.2.6.8 and 6.1.1.4'
Ti Ti 0.2776 0.4457 'International Tables Vol C Tables 4.2.6.8 and 6.1.1.4'

loop_
_geom_angle_atom_site_label_1
_geom_angle_atom_site_label_2
_geom_angle_atom_site_label_3
_geom_angle
O1 Ti1 O9 91.72(19)
O1 Ti1 O5 90.59(18)
O9 Ti1 O5 92.45(18)
O1 Ti1 O6 101.13(15)
O9 Ti1 O6 164.70(16)
O5 Ti1 O6 79.27(14)
O1 Ti1 O10 163.91(16)
O9 Ti1 O10 79.19(19)
O5 Ti1 O10 102.93(16)
O6 Ti1 O10 90.05(14)
O1 Ti1 O2 79.78(16)
O9 Ti1 O2 103.69(17)
O5 Ti1 O2 161.35(15)
O6 Ti1 O2 86.90(13)
O10 Ti1 O2 89.42(15)
O1 Ti1 Li3 94.58(18)
O9 Ti1 Li3 157.7(2)
O5 Ti1 Li3 108.81(18)
O6 Ti1 Li3 30.16(17)
O10 Ti1 Li3 89.31(18)
O2 Ti1 Li3 56.75(17)
O1 Ti1 Li2 160.31(18)
O9 Ti1 Li2 107.5(2)
O5 Ti1 Li2 92.9(2)
O6 Ti1 Li2 60.65(17)
O10 Ti1 Li2 29.62(17)
O2 Ti1 Li2 91.15(19)
Li3 Ti1 Li2 66.0(2)
O13 Ti2 O21 91.24(14)
O13 Ti2 O17 86.92(15)
O21 Ti2 O17 94.41(14)
O13 Ti2 O22 104.85(14)
O21 Ti2 O22 80.36(14)
O17 Ti2 O22 167.12(14)
O13 Ti2 O18 161.36(14)
O21 Ti2 O18 101.75(14)
O17 Ti2 O18 78.87(14)
O22 Ti2 O18 90.61(14)
O13 Ti2 O14 80.40(14)
O21 Ti2 O14 163.01(14)
O17 Ti2 O14 99.85(13)
O22 Ti2 O14 87.47(13)
O18 Ti2 O14 90.12(13)
O13 Ti2 Li4 52.83(16)
O21 Ti2 Li4 80.14(15)
O17 Ti2 Li4 37.78(16)
O22 Ti2 Li4 149.74(16)
O18 Ti2 Li4 115.92(16)
O14 Ti2 Li4 105.73(14)
O13 Ti2 Li3 109.57(17)
O21 Ti2 Li3 158.18(18)
O17 Ti2 Li3 93.25(17)
O22 Ti2 Li3 87.76(18)
O18 Ti2 Li3 59.86(16)
O14 Ti2 Li3 30.26(16)
Li4 Ti2 Li3 117.39(18)
O13 Ti2 Li2 164.84(19)
O21 Ti2 Li2 92.63(19)
O17 Ti2 Li2 107.37(18)
O22 Ti2 Li2 61.48(18)
O18 Ti2 Li2 29.32(17)
O14 Ti2 Li2 91.91(19)
Li4 Ti2 Li2 142.3(2)
Li3 Ti2 Li2 65.6(2)
O13 Ti2 Li1 97.4(2)
O21 Ti2 Li1 109.74(17)
O17 Ti2 Li1 155.30(18)
O22 Ti2 Li1 30.07(16)
O18 Ti2 Li1 90.79(19)
O14 Ti2 Li1 57.39(16)
Li4 Ti2 Li1 149.6(2)
Li3 Ti2 Li1 62.3(2)
Li2 Ti2 Li1 67.5(2)
O9A Ti1A O1A 90.32(15)
O9A Ti1A O5A 90.09(16)
O1A Ti1A O5A 91.10(16)
O9A Ti1A O6A 163.03(15)
O1A Ti1A O6A 103.21(15)
O5A Ti1A O6A 79.61(15)
O9A Ti1A O2A 101.82(15)
O1A Ti1A O2A 79.83(14)
O5A Ti1A O2A 164.98(15)
O6A Ti1A O2A 90.76(14)
O9A Ti1A O10A 79.65(14)
O1A Ti1A O10A 163.06(14)
O5A Ti1A O10A 102.43(15)
O6A Ti1A O10A 89.37(13)
O2A Ti1A O10A 88.83(14)
O9A Ti1A Li1A 94.68(19)
O1A Ti1A Li1A 109.05(18)
O5A Ti1A Li1A 159.23(18)
O6A Ti1A Li1A 90.56(17)
O2A Ti1A Li1A 29.99(17)
O10A Ti1A Li1A 58.84(17)
O9A Ti1A Li3A 161.04(19)
O1A Ti1A Li3A 94.43(19)
O5A Ti1A Li3A 108.13(18)
O6A Ti1A Li3A 29.65(16)
O2A Ti1A Li3A 61.20(17)
O10A Ti1A Li3A 91.02(18)
Li1A Ti1A Li3A 66.4(2)
O9A Ti1A Li2A 108.77(17)
O1A Ti1A Li2A 159.38(19)
O5A Ti1A Li2A 96.45(19)
O6A Ti1A Li2A 59.72(16)
O2A Ti1A Li2A 88.43(18)
O10A Ti1A Li2A 29.68(16)
Li1A Ti1A Li2A 62.9(2)
Li3A Ti1A Li2A 65.0(2)
O21A Ti2A O13A 87.41(15)
O21A Ti2A O17A 90.43(14)
O13A Ti2A O17A 94.61(14)
O21A Ti2A O18A 105.52(14)
O13A Ti2A O18A 165.88(14)
O17A Ti2A O18A 79.91(13)
O21A Ti2A O14A 161.36(13)
O13A Ti2A O14A 78.70(14)
O17A Ti2A O14A 102.93(14)
O18A Ti2A O14A 89.77(13)
O21A Ti2A O22A 80.41(14)
O13A Ti2A O22A 101.10(14)
O17A Ti2A O22A 161.36(14)
O18A Ti2A O22A 86.90(13)
O14A Ti2A O22A 90.04(13)
O21A Ti2A Li4 50.81(17)
O13A Ti2A Li4 40.00(16)
O17A Ti2A Li4 80.14(15)
O18A Ti2A Li4 148.66(15)
O14A Ti2A Li4 118.19(16)
O22A Ti2A Li4 105.68(14)
O21A Ti2A Li1A 108.48(17)
O13A Ti2A Li1A 92.01(18)
O17A Ti2A Li1A 160.23(18)
O18A Ti2A Li1A 89.25(18)
O14A Ti2A Li1A 60.21(16)
O22A Ti2A Li1A 29.92(16)
Li4 Ti2A Li1A 116.06(18)
O21A Ti2A Li2A 99.04(19)
O13A Ti2A Li2A 155.04(17)
O17A Ti2A Li2A 109.32(17)
O18A Ti2A Li2A 29.99(16)
O14A Ti2A Li2A 88.86(18)
O22A Ti2A Li2A 56.93(16)
Li4 Ti2A Li2A 149.29(19)
Li1A Ti2A Li2A 63.1(2)
O21A Ti2A Li3A 164.38(19)
O13A Ti2A Li3A 107.03(17)
O17A Ti2A Li3A 94.20(18)
O18A Ti2A Li3A 60.84(16)
O14A Ti2A Li3A 29.04(16)
O22A Ti2A Li3A 90.76(18)
Li4 Ti2A Li3A 144.75(19)
Li1A Ti2A Li3A 66.0(2)
Li2A Ti2A Li3A 65.4(2)
C1 O1 Ti1 117.7(4)
C2 O2 Li1 120.9(4)
C2 O2 Ti1 115.3(4)
Li1 O2 Ti1 122.0(3)
C7 O3 Li1 128.1(5)
C7 O4 C8 117.7(4)
C13 O5 Ti1 116.0(3)
C14 O6 Li3 123.1(4)
C14 O6 Ti1 114.8(3)
Li3 O6 Ti1 118.5(3)
C19 O7 Li3 128.5(4)
C19 O8 C20 115.6(4)
C25 O9 Ti1 116.6(4)
C26 O10 Li2 121.1(5)
C26 O10 Ti1 115.1(4)
Li2 O10 Ti1 119.7(3)
C31 O11 Li2 127.7(6)
C31 O12 C32 119.5(10)
C31 O12B C32 114.0(9)
C37 O13 Ti2 115.9(3)
C37 O13 Li4 104.4(3)
Ti2 O13 Li4 91.57(19)
C38 O14 Li3 121.9(4)
C38 O14 Ti2 113.7(3)
Li3 O14 Ti2 118.7(3)
C43 O15 Li3 129.6(4)
C43 O16 C44 116.2(4)
C49 O17 Ti2 117.7(3)
C49 O17 Li4 132.4(4)
Ti2 O17 Li4 108.5(2)
C50 O18 Li2 122.1(4)
C50 O18 Ti2 115.8(3)
Li2 O18 Ti2 120.3(3)
C55 O19 Li2 127.3(4)
C55 O20 C56 118.3(4)
C61 O21 Ti2 115.8(3)
C62 O22 Li1 123.6(4)
C62 O22 Ti2 113.9(3)
Li1 O22 Ti2 119.3(3)
C67 O23 Li1 129.5(5)
C67 O24 C68 121.1(6)
C67 O24B C68B 110.9(10)
C1A O1A Ti1A 116.0(3)
C2A O2A Li1A 123.2(4)
C2A O2A Ti1A 114.7(3)
Li1A O2A Ti1A 118.8(3)
C7A O3A Li1A 128.5(4)
C7A O4A C8A 116.6(4)
C14A O6A Li3A 121.5(4)
C14A O6A Ti1A 115.2(3)
Li3A O6A Ti1A 120.2(3)
C13A O5A Ti1A 117.4(3)
C19A O7A Li3A 128.5(5)
C19A O8A C20A 117.1(4)
C25A O9A Ti1A 116.9(3)
C26A O10A Li2A 122.5(4)
C26A O10A Ti1A 114.9(3)
Li2A O10A Ti1A 120.4(3)
C31A O11A Li2A 129.9(4)
C31A O12A C32A 117.5(4)
C37A O13A Ti2A 118.0(3)
C37A O13A Li4 135.8(4)
Ti2A O13A Li4 105.0(2)
C38A O14A Li3A 121.8(4)
C38A O14A Ti2A 115.7(3)
Li3A O14A Ti2A 120.9(3)
C43A O15A Li3A 128.0(4)
C43A O16A C44A 117.9(4)
C49A O17A Ti2A 116.6(3)
C50A O18A Li2A 123.6(4)
C50A O18A Ti2A 114.3(3)
Li2A O18A Ti2A 119.2(3)
C55A O19A Li2A 129.4(4)
C55A O20A C56A 115.9(4)
C61A O21A Ti2A 116.3(3)
C61A O21A Li4 107.9(3)
Ti2A O21A Li4 93.2(2)
C62A O22A Li1A 121.5(4)
C62A O22A Ti2A 113.7(3)
Li1A O22A Ti2A 118.9(3)
C67A O23A Li1A 127.8(4)
C67A O24A C68A 116.0(4)
C73 O25 Li4 134.4(4)
C73 O25 H25 107(5)
Li4 O25 H25 110(5)
C74 O26 Li4 136.1(4)
C74 O26 H26 110(5)
Li4 O26 H26 106(5)
O23 Li1 O3 107.9(4)
O23 Li1 O22 92.3(4)
O3 Li1 O22 118.4(6)
O23 Li1 O2 114.9(6)
O3 Li1 O2 93.6(4)
O22 Li1 O2 129.6(5)
O23 Li1 Ti2 122.8(4)
O3 Li1 Ti2 101.6(4)
O22 Li1 Ti2 30.66(18)
O2 Li1 Ti2 110.7(3)
O23 Li1 Li3 156.2(5)
O3 Li1 Li3 94.2(3)
O22 Li1 Li3 84.7(3)
O2 Li1 Li3 53.1(3)
Ti2 Li1 Li3 58.6(2)
O11 Li2 O19 107.5(4)
O11 Li2 O18 114.8(6)
O19 Li2 O18 94.6(4)
O11 Li2 O10 93.9(4)
O19 Li2 O10 116.6(6)
O18 Li2 O10 129.1(5)
O11 Li2 Ti1 124.5(4)
O19 Li2 Ti1 100.6(4)
O18 Li2 Ti1 109.3(3)
O10 Li2 Ti1 30.7(2)
O11 Li2 Ti2 98.5(4)
O19 Li2 Ti2 124.7(4)
O18 Li2 Ti2 30.34(19)
O10 Li2 Ti2 109.0(3)
Ti1 Li2 Ti2 103.3(2)
O7 Li3 O15 99.0(4)
O7 Li3 O6 93.1(4)
O15 Li3 O6 120.8(5)
O7 Li3 O14 112.5(5)
O15 Li3 O14 92.2(4)
O6 Li3 O14 134.9(4)
O7 Li3 Ti1 124.3(4)
O15 Li3 Ti1 107.6(4)
O6 Li3 Ti1 31.35(18)
O14 Li3 Ti1 114.3(3)
O7 Li3 Ti2 100.4(3)
O15 Li3 Ti2 122.9(4)
O6 Li3 Ti2 111.1(3)
O14 Li3 Ti2 31.01(16)
Ti1 Li3 Ti2 104.3(2)
O7 Li3 Li1 157.8(4)
O15 Li3 Li1 99.4(3)
O6 Li3 Li1 87.8(3)
O14 Li3 Li1 54.7(3)
Ti1 Li3 Li1 60.4(2)
Ti2 Li3 Li1 59.0(2)
O25 Li4 O26 156.0(4)
O25 Li4 O17 88.6(3)
O26 Li4 O17 84.6(3)
O25 Li4 O13A 83.8(3)
O26 Li4 O13A 87.4(3)
O17 Li4 O13A 141.6(4)
O25 Li4 O21A 100.9(3)
O26 Li4 O21A 96.5(3)
O17 Li4 O21A 149.7(3)
O13A Li4 O21A 68.5(2)
O25 Li4 O13 99.5(3)
O26 Li4 O13 98.8(3)
O17 Li4 O13 66.7(2)
O13A Li4 O13 151.7(3)
O21A Li4 O13 83.3(2)
O25 Li4 Ti2A 83.2(2)
O26 Li4 Ti2A 102.0(3)
O17 Li4 Ti2A 171.4(3)
O13A Li4 Ti2A 34.98(13)
O21A Li4 Ti2A 35.98(11)
O13 Li4 Ti2A 117.1(2)
O25 Li4 Ti2 104.5(3)
O26 Li4 Ti2 82.0(2)
O17 Li4 Ti2 33.74(13)
O13A Li4 Ti2 168.8(3)
O21A Li4 Ti2 116.2(3)
O13 Li4 Ti2 35.60(11)
Ti2A Li4 Ti2 151.9(2)
O3A Li1A O23A 102.5(4)
O3A Li1A O2A 93.5(4)
O23A Li1A O2A 116.8(5)
O3A Li1A O22A 114.7(5)
O23A Li1A O22A 93.4(4)
O2A Li1A O22A 133.5(4)
O3A Li1A Ti1A 124.5(4)
O23A Li1A Ti1A 102.1(4)
O2A Li1A Ti1A 31.24(19)
O22A Li1A Ti1A 112.6(3)
O3A Li1A Ti2A 100.7(4)
O23A Li1A Ti2A 124.4(4)
O2A Li1A Ti2A 111.4(3)
O22A Li1A Ti2A 31.17(18)
Ti1A Li1A Ti2A 104.8(2)
O19A Li2A O11A 105.4(4)
O19A Li2A O18A 92.3(4)
O11A Li2A O18A 117.1(5)
O19A Li2A O10A 115.0(5)
O11A Li2A O10A 92.0(4)
O18A Li2A O10A 133.6(5)
O19A Li2A Ti2A 123.0(4)
O11A Li2A Ti2A 102.9(4)
O18A Li2A Ti2A 30.77(17)
O10A Li2A Ti2A 112.2(3)
O19A Li2A Ti1A 102.3(4)
O11A Li2A Ti1A 122.0(4)
O18A Li2A Ti1A 111.5(3)
O10A Li2A Ti1A 29.96(17)
Ti2A Li2A Ti1A 102.9(2)
O15A Li3A O7A 109.9(4)
O15A Li3A O14A 94.6(4)
O7A Li3A O14A 116.8(5)
O15A Li3A O6A 113.0(5)
O7A Li3A O6A 93.4(4)
O14A Li3A O6A 129.4(5)
O15A Li3A Ti1A 98.0(4)
O7A Li3A Ti1A 123.5(4)
O14A Li3A Ti1A 108.3(3)
O6A Li3A Ti1A 30.17(18)
O15A Li3A Ti2A 124.6(4)
O7A Li3A Ti2A 99.9(4)
O14A Li3A Ti2A 30.07(18)
O6A Li3A Ti2A 110.5(3)
Ti1A Li3A Ti2A 102.9(2)
O1 C1 C6 124.5(6)
O1 C1 C2 113.9(5)
C6 C1 C2 121.6(5)
O2 C2 C3 128.2(5)
O2 C2 C1 113.3(4)
C3 C2 C1 118.5(5)
C2 C3 C4 119.1(5)
C2 C3 C7 121.4(5)
C4 C3 C7 119.6(5)
C5 C4 C3 121.3(5)
C5 C4 H4 119.3
C3 C4 H4 119.3
C4 C5 C6 119.8(6)
C4 C5 H5 120.1
C6 C5 H5 120.1
C1 C6 C5 119.7(6)
C1 C6 H6 120.1
C5 C6 H6 120.1
O3 C7 O4 122.2(5)
O3 C7 C3 125.3(5)
O4 C7 C3 112.4(5)
O4 C8 C12 105.5(5)
O4 C8 C9 109.4(6)
C12 C8 C9 106.5(5)
O4 C8 H8 111.7
C12 C8 H8 111.7
C9 C8 H8 111.7
C10 C9 C8 106.6(7)
C10 C9 H9A 110.4
C8 C9 H9A 110.4
C10 C9 H9B 110.4
C8 C9 H9B 110.4
H9A C9 H9B 108.6
C9 C10 C11 109.8(7)
C9 C10 H10A 109.7
C11 C10 H10A 109.7
C9 C10 H10B 109.7
C11 C10 H10B 109.7
H10A C10 H10B 108.2
C10 C11 C12 105.8(7)
C10 C11 H11A 110.6
C12 C11 H11A 110.6
C10 C11 H11B 110.6
C12 C11 H11B 110.6
H11A C11 H11B 108.7
C8 C12 C11 101.3(6)
C8 C12 H12A 111.5
C11 C12 H12A 111.5
C8 C12 H12B 111.5
C11 C12 H12B 111.5
H12A C12 H12B 109.3
O5 C13 C18 124.2(5)
O5 C13 C14 115.3(5)
C18 C13 C14 120.5(5)
O6 C14 C13 113.5(4)
O6 C14 C15 125.8(5)
C13 C14 C15 120.7(5)
C14 C15 C16 117.2(5)
C14 C15 C19 121.7(4)
C16 C15 C19 121.1(4)
C17 C16 C15 121.3(5)
C17 C16 H16 119.4
C15 C16 H16 119.4
C16 C17 C18 120.4(5)
C16 C17 H17 119.8
C18 C17 H17 119.8
C13 C18 C17 119.8(5)
C13 C18 H18 120.1
C17 C18 H18 120.1
O7 C19 O8 121.5(5)
O7 C19 C15 125.1(4)
O8 C19 C15 113.4(4)
O8 C20 C24 108.0(4)
O8 C20 C21 112.9(4)
C24 C20 C21 106.4(4)
O8 C20 H20 109.8
C24 C20 H20 109.8
C21 C20 H20 109.8
C22 C21 C20 105.0(5)
C22 C21 H21A 110.8
C20 C21 H21A 110.8
C22 C21 H21B 110.8
C20 C21 H21B 110.8
H21A C21 H21B 108.8
C21 C22 C23 105.9(6)
C21 C22 H22A 110.6
C23 C22 H22A 110.6
C21 C22 H22B 110.6
C23 C22 H22B 110.6
H22A C22 H22B 108.7
C24 C23 C22 102.3(6)
C24 C23 H23A 111.3
C22 C23 H23A 111.3
C24 C23 H23B 111.3
C22 C23 H23B 111.3
H23A C23 H23B 109.2
C23 C24 C20 101.6(5)
C23 C24 H24A 111.5
C20 C24 H24A 111.5
C23 C24 H24B 111.5
C20 C24 H24B 111.5
H24A C24 H24B 109.3
O9 C25 C26 114.3(5)
O9 C25 C30 123.4(7)
C26 C25 C30 122.3(7)
O10 C26 C25 114.4(6)
O10 C26 C27 125.9(7)
C25 C26 C27 119.8(6)
C28 C27 C26 117.7(8)
C28 C27 C31 120.0(6)
C26 C27 C31 122.1(5)
C29 C28 C27 120.7(7)
C29 C28 H28 119.6
C27 C28 H28 119.6
C28 C29 C30 122.8(7)
C28 C29 H29 118.6
C30 C29 H29 118.6
C25 C30 C29 116.6(8)
C25 C30 H30 121.7
C29 C30 H30 121.7
O11 C31 O12B 123.5(8)
O11 C31 O12 118.1(9)
O11 C31 C27 126.0(6)
O12B C31 C27 110.2(7)
O12 C31 C27 115.4(7)
O12 C32 C33 105.3(7)
O12 C32 C36 115.1(9)
C33 C32 C36 105.4(5)
C33 C32 O12B 107.8(7)
C36 C32 O12B 102.9(8)
O12 C32 H32 110.3
C33 C32 H32 110.3
C36 C32 H32 110.3
C33 C32 H32B 113.3
C36 C32 H32B 113.3
O12B C32 H32B 113.3
C32 C33 C34 102.5(6)
C32 C33 H33A 111.3
C34 C33 H33A 111.3
C32 C33 H33B 111.3
C34 C33 H33B 111.3
H33A C33 H33B 109.2
C33 C34 C35 102.3(6)
C33 C34 H34A 111.3
C35 C34 H34A 111.3
C33 C34 H34B 111.3
C35 C34 H34B 111.3
H34A C34 H34B 109.2
C36 C35 C34 108.1(6)
C36 C35 H35A 110.1
C34 C35 H35A 110.1
C36 C35 H35B 110.1
C34 C35 H35B 110.1
H35A C35 H35B 108.4
C35 C36 C32 105.6(6)
C35 C36 H36A 110.6
C32 C36 H36A 110.6
C35 C36 H36B 110.6
C32 C36 H36B 110.6
H36A C36 H36B 108.8
O13 C37 C42 124.0(5)
O13 C37 C38 114.7(4)
C42 C37 C38 121.3(4)
O14 C38 C39 126.9(5)
O14 C38 C37 113.8(4)
C39 C38 C37 119.4(4)
C38 C39 C40 118.9(5)
C38 C39 C43 120.6(4)
C40 C39 C43 120.5(4)
C41 C40 C39 120.8(4)
C41 C40 H40 119.6
C39 C40 H40 119.6
C40 C41 C42 120.6(5)
C40 C41 H41 119.7
C42 C41 H41 119.7
C37 C42 C41 119.1(5)
C37 C42 H42 120.5
C41 C42 H42 120.5
O15 C43 O16 122.7(5)
O15 C43 C39 124.9(4)
O16 C43 C39 112.4(4)
O16 C44 C48 110.3(5)
O16 C44 C45 105.8(5)
C48 C44 C45 105.1(5)
O16 C44 H44 111.7
C48 C44 H44 111.7
C45 C44 H44 111.7
C46 C45 C44 103.2(5)
C46 C45 H45A 111.1
C44 C45 H45A 111.1
C46 C45 H45B 111.1
C44 C45 H45B 111.1
H45A C45 H45B 109.1
C47 C46 C45 106.6(7)
C47 C46 H46A 110.4
C45 C46 H46A 110.4
C47 C46 H46B 110.4
C45 C46 H46B 110.4
H46A C46 H46B 108.6
C46 C47 C48 108.0(6)
C46 C47 H47A 110.1
C48 C47 H47A 110.1
C46 C47 H47B 110.1
C48 C47 H47B 110.1
H47A C47 H47B 108.4
C44 C48 C47 105.5(6)
C44 C48 H48A 110.6
C47 C48 H48A 110.6
C44 C48 H48B 110.6
C47 C48 H48B 110.6
H48A C48 H48B 108.8
O17 C49 C54 124.0(5)
O17 C49 C50 113.8(4)
C54 C49 C50 122.2(5)
O18 C50 C49 113.8(4)
O18 C50 C51 126.9(5)
C49 C50 C51 119.3(4)
C50 C51 C52 117.9(5)
C50 C51 C55 121.2(4)
C52 C51 C55 120.8(5)
C53 C52 C51 122.2(5)
C53 C52 H52 118.9
C51 C52 H52 118.9
C52 C53 C54 119.8(5)
C52 C53 H53 120.1
C54 C53 H53 120.1
C49 C54 C53 118.6(5)
C49 C54 H54 120.7
C53 C54 H54 120.7
O19 C55 O20 121.7(5)
O19 C55 C51 126.8(4)
O20 C55 C51 111.6(4)
O20 C56 C57 107.9(5)
O20 C56 C60 105.3(5)
C57 C56 C60 102.7(4)
O20 C56 H56 113.3
C57 C56 H56 113.3
C60 C56 H56 113.3
C56 C57 C58 104.4(5)
C56 C57 H57A 110.9
C58 C57 H57A 110.9
C56 C57 H57B 110.9
C58 C57 H57B 110.9
H57A C57 H57B 108.9
C59 C58 C57 105.2(5)
C59 C58 H58A 110.7
C57 C58 H58A 110.7
C59 C58 H58B 110.7
C57 C58 H58B 110.7
H58A C58 H58B 108.8
C60 C59 C58 106.7(5)
C60 C59 H59A 110.4
C58 C59 H59A 110.4
C60 C59 H59B 110.4
C58 C59 H59B 110.4
H59A C59 H59B 108.6
C59 C60 C56 105.5(4)
C59 C60 H60A 110.6
C56 C60 H60A 110.6
C59 C60 H60B 110.6
C56 C60 H60B 110.6
H60A C60 H60B 108.8
O21 C61 C66 124.1(5)
O21 C61 C62 114.9(4)
C66 C61 C62 121.0(5)
O22 C62 C63 125.9(5)
O22 C62 C61 114.3(4)
C63 C62 C61 119.9(5)
C62 C63 C64 117.2(6)
C62 C63 C67 121.4(5)
C64 C63 C67 121.4(5)
C65 C64 C63 122.2(5)
C65 C64 H64 118.9
C63 C64 H64 118.9
C64 C65 C66 120.1(5)
C64 C65 H65 119.9
C66 C65 H65 119.9
C61 C66 C65 119.6(6)
C61 C66 H66 120.2
C65 C66 H66 120.2
O23 C67 O24B 124.5(6)
O23 C67 O24 118.8(6)
O23 C67 C63 125.0(5)
O24B C67 C63 100.9(7)
O24 C67 C63 115.8(5)
O24 C68 C72 106.8(7)
O24 C68 C69 109.2(8)
C72 C68 C69 103.4(7)
O24 C68 H68 112.3
C72 C68 H68 112.3
C69 C68 H68 112.3
C70 C69 C68 102.1(7)
C70 C69 H69A 111.3
C68 C69 H69A 111.3
C70 C69 H69B 111.3
C68 C69 H69B 111.3
H69A C69 H69B 109.2
C71 C70 C69 104.9(8)
C71 C70 H70A 110.8
C69 C70 H70A 110.8
C71 C70 H70B 110.8
C69 C70 H70B 110.8
H70A C70 H70B 108.8
C72 C71 C70 104.7(7)
C72 C71 H71A 110.8
C70 C71 H71A 110.8
C72 C71 H71B 110.8
C70 C71 H71B 110.8
H71A C71 H71B 108.9
C71 C72 C68 108.9(7)
C71 C72 H72A 109.9
C68 C72 H72A 109.9
C71 C72 H72B 109.9
C68 C72 H72B 109.9
H72A C72 H72B 108.3
O24B C68B C69B 107.3(16)
O24B C68B C72B 104.3(15)
C69B C68B C72B 108.6(17)
O24B C68B H68B 112.1
C69B C68B H68B 112.1
C72B C68B H68B 112.1
C68B C69B C70B 105.0(19)
C68B C69B H69E 110.8
C70B C69B H69E 110.8
C68B C69B H69F 110.8
C70B C69B H69F 110.8
H69E C69B H69F 108.8
C71B C70B C69B 103.4(18)
C71B C70B H70E 111.1
C69B C70B H70E 111.1
C71B C70B H70F 111.1
C69B C70B H70F 111.1
H70E C70B H70F 109.1
C72B C71B C70B 106.6(19)
C72B C71B H71E 110.4
C70B C71B H71E 110.4
C72B C71B H71F 110.4
C70B C71B H71F 110.4
H71E C71B H71F 108.6
C71B C72B C68B 104.3(17)
C71B C72B H72E 110.9
C68B C72B H72E 110.9
C71B C72B H72F 110.9
C68B C72B H72F 110.9
H72E C72B H72F 108.9
O25 C73 H73A 109.5
O25 C73 H73B 109.5
H73A C73 H73B 109.5
O25 C73 H73C 109.5
H73A C73 H73C 109.5
H73B C73 H73C 109.5
O26 C74 H74A 109.5
O26 C74 H74B 109.5
H74A C74 H74B 109.5
O26 C74 H74C 109.5
H74A C74 H74C 109.5
H74B C74 H74C 109.5
O1A C1A C6A 124.0(5)
O1A C1A C2A 114.7(4)
C6A C1A C2A 121.3(5)
O2A C2A C1A 114.1(4)
O2A C2A C3A 125.9(5)
C1A C2A C3A 120.0(4)
C2A C3A C4A 117.8(5)
C2A C3A C7A 121.3(4)
C4A C3A C7A 120.7(5)
C5A C4A C3A 121.6(5)
C5A C4A H4A 119.2
C3A C4A H4A 119.2
C4A C5A C6A 120.3(5)
C4A C5A H5A 119.8
C6A C5A H5A 119.8
C1A C6A C5A 118.9(5)
C1A C6A H6A 120.6
C5A C6A H6A 120.6
O3A C7A O4A 121.3(5)
O3A C7A C3A 125.5(5)
O4A C7A C3A 113.1(4)
O4A C8A C12A 106.3(5)
O4A C8A C9A 110.1(5)
C12A C8A C9A 106.3(5)
O4A C8A H8A 111.3
C12A C8A H8A 111.3
C9A C8A H8A 111.3
C10A C9A C8A 106.1(5)
C10A C9A H9A1 110.5
C8A C9A H9A1 110.5
C10A C9A H9A2 110.5
C8A C9A H9A2 110.5
H9A1 C9A H9A2 108.7
C11A C10A C9A 104.3(5)
C11A C10A H10C 110.9
C9A C10A H10C 110.9
C11A C10A H10D 110.9
C9A C10A H10D 110.9
H10C C10A H10D 108.9
C10A C11A C12A 105.5(6)
C10A C11A H11C 110.6
C12A C11A H11C 110.6
C10A C11A H11D 110.6
C12A C11A H11D 110.6
H11C C11A H11D 108.8
C8A C12A C11A 102.2(6)
C8A C12A H12C 111.3
C11A C12A H12C 111.3
C8A C12A H12D 111.3
C11A C12A H12D 111.3
H12C C12A H12D 109.2
O5A C13A C18A 125.7(6)
O5A C13A C14A 113.8(4)
C18A C13A C14A 120.5(5)
O6A C14A C15A 126.9(5)
O6A C14A C13A 113.8(4)
C15A C14A C13A 119.3(4)
C14A C15A C16A 118.8(5)
C14A C15A C19A 121.5(4)
C16A C15A C19A 119.7(5)
C17A C16A C15A 121.0(5)
C17A C16A H16A 119.5
C15A C16A H16A 119.5
C16A C17A C18A 119.9(5)
C16A C17A H17A 120.0
C18A C17A H17A 120.0
C13A C18A C17A 120.5(6)
C13A C18A H18A 119.7
C17A C18A H18A 119.7
O7A C19A O8A 121.9(5)
O7A C19A C15A 125.0(5)
O8A C19A C15A 113.1(4)
O8A C20A C24A 108.6(5)
O8A C20A C21A 112.0(5)
C24A C20A C21A 105.5(5)
O8A C20A H20A 110.2
C24A C20A H20A 110.2
C21A C20A H20A 110.2
C22C C21A C20A 106.4(9)
C22A C21A C20A 102.3(7)
C22A C21A H21C 111.3
C20A C21A H21C 111.3
C22A C21A H21D 111.3
C20A C21A H21D 111.3
H21C C21A H21D 109.2
C22C C21A H21E 110.4
C20A C21A H21E 110.4
C22C C21A H21F 110.4
C20A C21A H21F 110.4
H21E C21A H21F 108.6
C23A C22A C21A 106.7(10)
C23A C22A H22C 110.4
C21A C22A H22C 110.4
C23A C22A H22D 110.4
C21A C22A H22D 110.4
H22C C22A H22D 108.6
C24A C23A C22A 102.6(11)
C24A C23A H23C 111.2
C22A C23A H23C 111.2
C24A C23A H23D 111.2
C22A C23A H23D 111.2
H23C C23A H23D 109.2
C23C C22C C21A 104.4(12)
C23C C22C H22E 110.9
C21A C22C H22E 110.9
C23C C22C H22F 110.9
C21A C22C H22F 110.9
H22E C22C H22F 108.9
C22C C23C C24A 110.6(13)
C22C C23C H23E 109.5
C24A C23C H23E 109.5
C22C C23C H23F 109.5
C24A C23C H23F 109.5
H23E C23C H23F 108.1
C23A C24A C20A 105.7(8)
C23C C24A C20A 100.3(9)
C23A C24A H24C 110.6
C20A C24A H24C 110.6
C23A C24A H24D 110.6
C20A C24A H24D 110.6
H24C C24A H24D 108.7
C23C C24A H24E 111.7
C20A C24A H24E 111.7
C23C C24A H24F 111.7
C20A C24A H24F 111.7
H24E C24A H24F 109.5
O9A C25A C30A 124.4(5)
O9A C25A C26A 114.4(5)
C30A C25A C26A 121.1(5)
O10A C26A C27A 127.0(5)
O10A C26A C25A 113.5(4)
C27A C26A C25A 119.4(5)
C26A C27A C28A 118.9(5)
C26A C27A C31A 121.3(4)
C28A C27A C31A 119.8(4)
C29A C28A C27A 120.5(5)
C29A C28A H28A 119.8
C27A C28A H28A 119.8
C28A C29A C30A 120.4(5)
C28A C29A H29A 119.8
C30A C29A H29A 119.8
C25A C30A C29A 119.7(5)
C25A C30A H30A 120.2
C29A C30A H30A 120.2
O11A C31A O12A 123.1(5)
O11A C31A C27A 124.5(5)
O12A C31A C27A 112.4(4)
O12A C32A C36A 105.5(4)
O12A C32A C33A 109.7(5)
C36A C32A C33A 105.8(5)
O12A C32A H32A 111.8
C36A C32A H32A 111.8
C33A C32A H32A 111.8
C32A C33A C34A 104.9(5)
C32A C33A H33C 110.8
C34A C33A H33C 110.8
C32A C33A H33D 110.8
C34A C33A H33D 110.8
H33C C33A H33D 108.8
C35A C34A C33A 106.6(5)
C35A C34A H34C 110.4
C33A C34A H34C 110.4
C35A C34A H34D 110.4
C33A C34A H34D 110.4
H34C C34A H34D 108.6
C34A C35A C36A 103.2(5)
C34A C35A H35C 111.1
C36A C35A H35C 111.1
C34A C35A H35D 111.1
C36A C35A H35D 111.1
H35C C35A H35D 109.1
C32A C36A C35A 103.1(5)
C32A C36A H36C 111.1
C35A C36A H36C 111.1
C32A C36A H36D 111.1
C35A C36A H36D 111.1
H36C C36A H36D 109.1
O13A C37A C42A 124.0(5)
O13A C37A C38A 113.9(4)
C42A C37A C38A 122.0(5)
O14A C38A C39A 127.1(5)
O14A C38A C37A 113.6(4)
C39A C38A C37A 119.4(4)
C38A C39A C40A 118.7(5)
C38A C39A C43A 121.4(4)
C40A C39A C43A 119.9(5)
C41A C40A C39A 120.9(5)
C41A C40A H40A 119.6
C39A C40A H40A 119.6
C40A C41A C42A 120.7(5)
C40A C41A H41A 119.7
C42A C41A H41A 119.6
C37A C42A C41A 118.4(5)
C37A C42A H42A 120.8
C41A C42A H42A 120.8
O15A C43A O16A 122.1(5)
O15A C43A C39A 126.0(5)
O16A C43A C39A 112.0(4)
O16A C44A C48A 107.9(6)
O16A C44A C45A 105.7(5)
C48A C44A C45A 105.7(5)
O16A C44A H44A 112.3
C48A C44A H44A 112.3
C45A C44A H44A 112.3
C46A C45A C44A 106.3(5)
C46A C45A H45C 110.5
C44A C45A H45C 110.5
C46A C45A H45D 110.5
C44A C45A H45D 110.5
H45C C45A H45D 108.7
C45A C46A C47A 106.8(5)
C45A C46A H46C 110.4
C47A C46A H46C 110.4
C45A C46A H46D 110.4
C47A C46A H46D 110.4
H46C C46A H46D 108.6
C46A C47A C48A 102.9(6)
C46A C47A H47C 111.2
C48A C47A H47C 111.2
C46A C47A H47D 111.2
C48A C47A H47D 111.2
H47C C47A H47D 109.1
C44A C48A C47A 104.3(5)
C44A C48A H48C 110.9
C47A C48A H48C 110.9
C44A C48A H48D 110.9
C47A C48A H48D 110.9
H48C C48A H48D 108.9
O17A C49A C54A 125.5(5)
O17A C49A C50A 113.8(4)
C54A C49A C50A 120.6(5)
O18A C50A C51A 125.8(5)
O18A C50A C49A 114.4(4)
C51A C50A C49A 119.8(4)
C50A C51A C52A 117.8(5)
C50A C51A C55A 120.8(4)
C52A C51A C55A 121.4(4)
C53A C52A C51A 121.5(5)
C53A C52A H52A 119.2
C51A C52A H52A 119.2
C52A C53A C54A 120.5(5)
C52A C53A H53A 119.8
C54A C53A H53A 119.8
C49A C54A C53A 119.8(5)
C49A C54A H54A 120.1
C53A C54A H54A 120.1
O19A C55A O20A 122.6(5)
O19A C55A C51A 125.5(4)
O20A C55A C51A 111.9(4)
O20A C56A C60A 109.2(5)
O20A C56A C57A 105.8(4)
C60A C56A C57A 105.8(4)
O20A C56A H56A 111.9
C60A C56A H56A 111.9
C57A C56A H56A 111.9
C56A C57A C58A 106.1(4)
C56A C57A H57C 110.5
C58A C57A H57C 110.5
C56A C57A H57D 110.5
C58A C57A H57D 110.5
H57C C57A H57D 108.7
C59A C58A C57A 104.7(5)
C59A C58A H58C 110.8
C57A C58A H58C 110.8
C59A C58A H58D 110.8
C57A C58A H58D 110.8
H58C C58A H58D 108.9
C58A C59A C60A 103.7(5)
C58A C59A H59C 111.0
C60A C59A H59C 111.0
C58A C59A H59D 111.0
C60A C59A H59D 111.0
H59C C59A H59D 109.0
C56A C60A C59A 103.7(5)
C56A C60A H60C 111.0
C59A C60A H60C 111.0
C56A C60A H60D 111.0
C59A C60A H60D 111.0
H60C C60A H60D 109.0
O21A C61A C66A 123.6(5)
O21A C61A C62A 114.3(4)
C66A C61A C62A 122.2(4)
O22A C62A C63A 126.4(4)
O22A C62A C61A 114.7(4)
C63A C62A C61A 118.9(4)
C64A C63A C62A 118.6(4)
C64A C63A C67A 120.5(4)
C62A C63A C67A 120.8(4)
C65A C64A C63A 121.3(5)
C65A C64A H64A 119.3
C63A C64A H64A 119.3
C64A C65A C66A 120.1(5)
C64A C65A H65A 120.0
C66A C65A H65A 120.0
C61A C66A C65A 118.9(5)
C61A C66A H66A 120.6
C65A C66A H66A 120.6
O23A C67A O24A 121.8(4)
O23A C67A C63A 125.5(4)
O24A C67A C63A 112.6(4)
O24A C68A C72A 109.7(5)
O24A C68A C69A 104.3(4)
C72A C68A C69A 105.2(4)
O24A C68A H68A 112.4
C72A C68A H68A 112.4
C69A C68A H68A 112.4
C70A C69A C68A 103.8(5)
C70A C69A H69C 111.0
C68A C69A H69C 111.0
C70A C69A H69D 111.0
C68A C69A H69D 111.0
H69C C69A H69D 109.0
C69A C70A C71A 104.1(5)
C69A C70A H70C 110.9
C71A C70A H70C 110.9
C69A C70A H70D 110.9
C71A C70A H70D 110.9
H70C C70A H70D 109.0
C70A C71A C72A 106.1(5)
C70A C71A H71C 110.5
C72A C71A H71C 110.5
C70A C71A H71D 110.5
C72A C71A H71D 110.5
H71C C71A H71D 108.7
C68A C72A C71A 105.7(5)
C68A C72A H72C 110.6
C71A C72A H72C 110.6
C68A C72A H72D 110.6
C71A C72A H72D 110.6
H72C C72A H72D 108.7
C75 O27 H27 109.5
O27 C75 H75A 109.5
O27 C75 H75B 109.5
H75A C75 H75B 109.5
O27 C75 H75C 109.5
H75A C75 H75C 109.5
H75B C75 H75C 109.5
C76 O28 H28B 110(8)
O28 C76 H76A 109.5
O28 C76 H76B 109.5
H76A C76 H76B 109.5
O28 C76 H76C 109.5
H76A C76 H76C 109.5
H76B C76 H76C 109.5
H28C O28B H28D 115(10)
C77 O29 H29B 108(8)
O29 C77 H77A 109.5
O29 C77 H77B 109.5
H77A C77 H77B 109.5
O29 C77 H77C 109.5
H77A C77 H77C 109.5
H77B C77 H77C 109.5
C77B O29B H29C 109.5
O29B C77B H77D 109.5
O29B C77B H77E 109.5
H77D C77B H77E 109.5
O29B C77B H77F 109.5
H77D C77B H77F 109.5
H77E C77B H77F 109.5
H30B O30 H30C 113(4)
H30D O30A H30E 108(3)
H30D O30A H30F 133(9)
H30E O30A H30F 101(3)
C79 O31 C80 112.0(8)
C79 C78 H78A 109.5
C79 C78 H78B 109.5
H78A C78 H78B 109.5
C79 C78 H78C 109.5
H78A C78 H78C 109.5
H78B C78 H78C 109.5
O31 C79 C78 111.7(11)
O31 C79 H79A 109.3
C78 C79 H79A 109.3
O31 C79 H79B 109.3
C78 C79 H79B 109.3
H79A C79 H79B 107.9
O31 C80 C81 111.7(9)
O31 C80 H80A 109.3
C81 C80 H80A 109.3
O31 C80 H80B 109.3
C81 C80 H80B 109.3
H80A C80 H80B 107.9
C80 C81 H81A 109.5
C80 C81 H81B 109.5
H81A C81 H81B 109.5
C80 C81 H81C 109.5
H81A C81 H81C 109.5
H81B C81 H81C 109.5
C78B O31B H31B 109.5
O31B C78B H78D 109.5
O31B C78B H78E 109.5
H78D C78B H78E 109.5
O31B C78B H78F 109.5
H78D C78B H78F 109.5
H78E C78B H78F 109.5
C83 O32 C84 113.6(8)
C83 C82 H82A 109.5
C83 C82 H82B 109.5
H82A C82 H82B 109.5
C83 C82 H82C 109.5
H82A C82 H82C 109.5
H82B C82 H82C 109.5
O32 C83 C82 107.8(12)
O32 C83 H83A 110.1
C82 C83 H83A 110.1
O32 C83 H83B 110.1
C82 C83 H83B 110.1
H83A C83 H83B 108.5
O32 C84 C85 107.9(9)
O32 C84 H84A 110.1
C85 C84 H84A 110.1
O32 C84 H84B 110.1
C85 C84 H84B 110.1
H84A C84 H84B 108.4
C84 C85 H85A 109.5
C84 C85 H85B 109.5
H85A C85 H85B 109.5
C84 C85 H85C 109.5
H85A C85 H85C 109.5
H85B C85 H85C 109.5
C83B O32B C84B 103.7(16)
C83B C82B H82D 109.5
C83B C82B H82E 109.5
H82D C82B H82E 109.5
C83B C82B H82F 109.5
H82D C82B H82F 109.5
H82E C82B H82F 109.5
O32B C83B C82B 106(2)
O32B C83B H83C 110.6
C82B C83B H83C 110.6
O32B C83B H83D 110.6
C82B C83B H83D 110.6
H83C C83B H83D 108.7
C85B C84B O32B 102.8(19)
C85B C84B H84C 111.2
O32B C84B H84C 111.2
C85B C84B H84D 111.2
O32B C84B H84D 111.2
H84C C84B H84D 109.1
C84B C85B H85D 109.5
C84B C85B H85E 109.5
H85D C85B H85E 109.5
C84B C85B H85F 109.5
H85D C85B H85F 109.5
H85E C85B H85F 109.5
C87 O33 C88 116.6(11)
C87 C86 H86A 109.5
C87 C86 H86B 109.5
H86A C86 H86B 109.5
C87 C86 H86C 109.5
H86A C86 H86C 109.5
H86B C86 H86C 109.5
O33 C87 C86 111.5(11)
O33 C87 H87A 109.3
C86 C87 H87A 109.3
O33 C87 H87B 109.3
C86 C87 H87B 109.3
H87A C87 H87B 108.0
O33 C88 C89 110.0(10)
O33 C88 H88A 109.7
C89 C88 H88A 109.7
O33 C88 H88B 109.7
C89 C88 H88B 109.7
H88A C88 H88B 108.2
C88 C89 H89A 109.5
C88 C89 H89B 109.5
H89A C89 H89B 109.5
C88 C89 H89C 109.5
H89A C89 H89C 109.5
H89B C89 H89C 109.5
C87B O33B C88B 107.0(16)
C87B C86B H86D 109.5
C87B C86B H86E 109.5
H86D C86B H86E 109.5
C87B C86B H86F 109.5
H86D C86B H86F 109.5
H86E C86B H86F 109.5
O33B C87B C86B 105.6(18)
O33B C87B H87C 110.6
C86B C87B H87C 110.6
O33B C87B H87D 110.6
C86B C87B H87D 110.6
H87C C87B H87D 108.8
O33B C88B C89B 107.3(17)
O33B C88B H88C 110.3
C89B C88B H88C 110.3
O33B C88B H88D 110.3
C89B C88B H88D 110.3
H88C C88B H88D 108.5
C88B C89B H89D 109.5
C88B C89B H89E 109.5
H89D C89B H89E 109.5
C88B C89B H89F 109.5
H89D C89B H89F 109.5
H89E C89B H89F 109.5

loop_
_geom_bond_atom_site_label_1
_geom_bond_atom_site_label_2
_geom_bond_distance
Ti1 O1 1.907(4)
Ti1 O9 1.928(4)
Ti1 O5 1.935(4)
Ti1 O6 1.998(3)
Ti1 O10 2.001(4)
Ti1 O2 2.001(4)
Ti1 Li3 3.374(9)
Ti1 Li2 3.408(11)
Ti2 O13 1.916(3)
Ti2 O21 1.924(3)
Ti2 O17 1.927(3)
Ti2 O22 1.997(3)
Ti2 O18 1.999(3)
Ti2 O14 1.999(3)
Ti2 Li4 3.290(6)
Ti2 Li3 3.403(9)
Ti2 Li2 3.416(10)
Ti2 Li1 3.416(10)
Ti1A O9A 1.918(4)
Ti1A O1A 1.931(4)
Ti1A O5A 1.932(4)
Ti1A O6A 1.988(3)
Ti1A O2A 1.991(3)
Ti1A O10A 1.994(3)
Ti1A Li1A 3.366(9)
Ti1A Li3A 3.420(10)
Ti1A Li2A 3.446(9)
Ti2A O21A 1.908(3)
Ti2A O13A 1.925(3)
Ti2A O17A 1.926(3)
Ti2A O18A 1.995(3)
Ti2A O14A 2.002(3)
Ti2A O22A 2.005(3)
Ti2A Li4 3.243(6)
Ti2A Li1A 3.392(9)
Ti2A Li2A 3.403(9)
Ti2A Li3A 3.429(9)
O1 C1 1.361(6)
O2 C2 1.347(6)
O2 Li1 1.971(11)
O3 C7 1.234(6)
O3 Li1 1.932(9)
O4 C7 1.325(6)
O4 C8 1.474(7)
O5 C13 1.343(6)
O6 C14 1.344(6)
O6 Li3 1.929(9)
O7 C19 1.219(6)
O7 Li3 1.906(9)
O8 C19 1.340(5)
O8 C20 1.452(6)
O9 C25 1.370(8)
O10 C26 1.344(6)
O10 Li2 1.939(11)
O11 C31 1.214(7)
O11 Li2 1.914(9)
O12 C31 1.382(12)
O12 C32 1.409(11)
O12B C31 1.348(12)
O12B C32 1.526(11)
O13 C37 1.352(5)
O13 Li4 2.623(8)
O14 C38 1.351(5)
O14 Li3 1.955(10)
O15 C43 1.209(6)
O15 Li3 1.913(8)
O16 C43 1.333(5)
O16 C44 1.455(6)
O17 C49 1.368(6)
O17 Li4 2.125(7)
O18 C50 1.352(5)
O18 Li2 1.938(10)
O19 C55 1.211(6)
O19 Li2 1.926(10)
O20 C55 1.350(6)
O20 C56 1.456(6)
O21 C61 1.356(6)
O22 C62 1.353(6)
O22 Li1 1.962(10)
O23 C67 1.219(7)
O23 Li1 1.930(9)
O24 C67 1.389(7)
O24 C68 1.447(9)
O24B C67 1.389(11)
O24B C68B 1.494(13)
O1A C1A 1.360(6)
O2A C2A 1.352(6)
O2A Li1A 1.919(9)
O3A C7A 1.220(6)
O3A Li1A 1.911(9)
O4A C7A 1.334(6)
O4A C8A 1.469(6)
O6A C14A 1.348(5)
O6A Li3A 1.957(10)
O5A C13A 1.342(6)
O7A C19A 1.224(6)
O7A Li3A 1.911(9)
O8A C19A 1.332(6)
O8A C20A 1.455(7)
O9A C25A 1.351(6)
O10A C26A 1.352(6)
O10A Li2A 1.977(9)
O11A C31A 1.223(6)
O11A Li2A 1.933(9)
O12A C31A 1.324(6)
O12A C32A 1.456(6)
O13A C37A 1.351(6)
O13A Li4 2.158(7)
O14A C38A 1.346(5)
O14A Li3A 1.940(9)
O15A C43A 1.220(6)
O15A Li3A 1.898(9)
O16A C43A 1.342(6)
O16A C44A 1.461(7)
O17A C49A 1.347(5)
O18A C50A 1.344(5)
O18A Li2A 1.949(9)
O19A C55A 1.214(6)
O19A Li2A 1.908(9)
O20A C55A 1.339(6)
O20A C56A 1.476(6)
O21A C61A 1.358(6)
O21A Li4 2.517(8)
O22A C62A 1.337(5)
O22A Li1A 1.933(9)
O23A C67A 1.206(6)
O23A Li1A 1.919(9)
O24A C67A 1.342(5)
O24A C68A 1.465(6)
O25 C73 1.402(7)
O25 Li4 2.064(7)
O25 H25 0.84(2)
O26 C74 1.405(7)
O26 Li4 2.070(7)
O26 H26 0.86(2)
Li1 Li3 3.529(12)
C1 C6 1.366(8)
C1 C2 1.424(8)
C2 C3 1.388(7)
C3 C4 1.413(7)
C3 C7 1.467(8)
C4 C5 1.376(8)
C4 H4 0.9500
C5 C6 1.392(8)
C5 H5 0.9500
C6 H6 0.9500
C8 C12 1.512(8)
C8 C9 1.524(9)
C8 H8 1.0000
C9 C10 1.436(11)
C9 H9A 0.9900
C9 H9B 0.9900
C10 C11 1.472(12)
C10 H10A 0.9900
C10 H10B 0.9900
C11 C12 1.554(10)
C11 H11A 0.9900
C11 H11B 0.9900
C12 H12A 0.9900
C12 H12B 0.9900
C13 C18 1.372(8)
C13 C14 1.400(7)
C14 C15 1.403(6)
C15 C16 1.420(7)
C15 C19 1.463(7)
C16 C17 1.372(7)
C16 H16 0.9500
C17 C18 1.390(8)
C17 H17 0.9500
C18 H18 0.9500
C20 C24 1.515(7)
C20 C21 1.520(7)
C20 H20 1.0000
C21 C22 1.511(8)
C21 H21A 0.9900
C21 H21B 0.9900
C22 C23 1.532(11)
C22 H22A 0.9900
C22 H22B 0.9900
C23 C24 1.510(9)
C23 H23A 0.9900
C23 H23B 0.9900
C24 H24A 0.9900
C24 H24B 0.9900
C25 C26 1.386(10)
C25 C30 1.387(8)
C26 C27 1.414(10)
C27 C28 1.412(9)
C27 C31 1.434(11)
C28 C29 1.344(11)
C28 H28 0.9500
C29 C30 1.409(10)
C29 H29 0.9500
C30 H30 0.9500
C32 C33 1.506(9)
C32 C36 1.519(8)
C32 H32 1.0000
C32 H32B 1.0000
C33 C34 1.511(10)
C33 H33A 0.9900
C33 H33B 0.9900
C34 C35 1.512(10)
C34 H34A 0.9900
C34 H34B 0.9900
C35 C36 1.468(9)
C35 H35A 0.9900
C35 H35B 0.9900
C36 H36A 0.9900
C36 H36B 0.9900
C37 C42 1.373(7)
C37 C38 1.419(7)
C38 C39 1.390(6)
C39 C40 1.407(7)
C39 C43 1.488(7)
C40 C41 1.384(8)
C40 H40 0.9500
C41 C42 1.393(7)
C41 H41 0.9500
C42 H42 0.9500
C44 C48 1.502(8)
C44 C45 1.515(7)
C44 H44 1.0000
C45 C46 1.508(10)
C45 H45A 0.9900
C45 H45B 0.9900
C46 C47 1.473(12)
C46 H46A 0.9900
C46 H46B 0.9900
C47 C48 1.506(11)
C47 H47A 0.9900
C47 H47B 0.9900
C48 H48A 0.9900
C48 H48B 0.9900
C49 C54 1.372(7)
C49 C50 1.396(7)
C50 C51 1.398(7)
C51 C52 1.404(7)
C51 C55 1.466(7)
C52 C53 1.368(8)
C52 H52 0.9500
C53 C54 1.400(7)
C53 H53 0.9500
C54 H54 0.9500
C56 C57 1.511(7)
C56 C60 1.527(8)
C56 H56 1.0000
C57 C58 1.536(9)
C57 H57A 0.9900
C57 H57B 0.9900
C58 C59 1.527(8)
C58 H58A 0.9900
C58 H58B 0.9900
C59 C60 1.521(7)
C59 H59A 0.9900
C59 H59B 0.9900
C60 H60A 0.9900
C60 H60B 0.9900
C61 C66 1.381(7)
C61 C62 1.405(8)
C62 C63 1.398(7)
C63 C64 1.424(8)
C63 C67 1.488(9)
C64 C65 1.357(9)
C64 H64 0.9500
C65 C66 1.386(8)
C65 H65 0.9500
C66 H66 0.9500
C68 C72 1.514(11)
C68 C69 1.535(10)
C68 H68 1.0000
C69 C70 1.531(10)
C69 H69A 0.9900
C69 H69B 0.9900
C70 C71 1.526(10)
C70 H70A 0.9900
C70 H70B 0.9900
C71 C72 1.506(10)
C71 H71A 0.9900
C71 H71B 0.9900
C72 H72A 0.9900
C72 H72B 0.9900
C68B C69B 1.507(14)
C68B C72B 1.54(3)
C68B H68B 1.0000
C69B C70B 1.526(14)
C69B H69E 0.9900
C69B H69F 0.9900
C70B C71B 1.523(15)
C70B H70E 0.9900
C70B H70F 0.9900
C71B C72B 1.507(15)
C71B H71E 0.9900
C71B H71F 0.9900
C72B H72E 0.9900
C72B H72F 0.9900
C73 H73A 0.9800
C73 H73B 0.9800
C73 H73C 0.9800
C74 H74A 0.9800
C74 H74B 0.9800
C74 H74C 0.9800
C1A C6A 1.379(7)
C1A C2A 1.397(7)
C2A C3A 1.402(7)
C3A C4A 1.406(7)
C3A C7A 1.464(7)
C4A C5A 1.371(8)
C4A H4A 0.9500
C5A C6A 1.399(8)
C5A H5A 0.9500
C6A H6A 0.9500
C8A C12A 1.507(8)
C8A C9A 1.533(8)
C8A H8A 1.0000
C9A C10A 1.529(8)
C9A H9A1 0.9900
C9A H9A2 0.9900
C10A C11A 1.458(10)
C10A H10C 0.9900
C10A H10D 0.9900
C11A C12A 1.535(10)
C11A H11C 0.9900
C11A H11D 0.9900
C12A H12C 0.9900
C12A H12D 0.9900
C13A C18A 1.361(7)
C13A C14A 1.423(8)
C14A C15A 1.384(7)
C15A C16A 1.410(7)
C15A C19A 1.480(8)
C16A C17A 1.376(8)
C16A H16A 0.9500
C17A C18A 1.383(8)
C17A H17A 0.9500
C18A H18A 0.9500
C20A C24A 1.506(8)
C20A C21A 1.541(8)
C20A H20A 1.0000
C21A C22C 1.491(12)
C21A C22A 1.505(12)
C21A H21C 0.9900
C21A H21D 0.9900
C21A H21E 0.9900
C21A H21F 0.9900
C22A C23A 1.492(13)
C22A H22C 0.9900
C22A H22D 0.9900
C23A C24A 1.412(11)
C23A H23C 0.9900
C23A H23D 0.9900
C22C C23C 1.477(14)
C22C H22E 0.9900
C22C H22F 0.9900
C23C C24A 1.483(12)
C23C H23E 0.9900
C23C H23F 0.9900
C24A H24C 0.9900
C24A H24D 0.9900
C24A H24E 0.9900
C24A H24F 0.9900
C25A C30A 1.364(7)
C25A C26A 1.407(7)
C26A C27A 1.390(7)
C27A C28A 1.407(7)
C27A C31A 1.483(7)
C28A C29A 1.380(8)
C28A H28A 0.9500
C29A C30A 1.389(8)
C29A H29A 0.9500
C30A H30A 0.9500
C32A C36A 1.507(8)
C32A C33A 1.532(8)
C32A H32A 1.0000
C33A C34A 1.540(8)
C33A H33C 0.9900
C33A H33D 0.9900
C34A C35A 1.508(8)
C34A H34C 0.9900
C34A H34D 0.9900
C35A C36A 1.527(8)
C35A H35C 0.9900
C35A H35D 0.9900
C36A H36C 0.9900
C36A H36D 0.9900
C37A C42A 1.378(7)
C37A C38A 1.404(7)
C38A C39A 1.392(7)
C39A C40A 1.413(7)
C39A C43A 1.462(7)
C40A C41A 1.378(8)
C40A H40A 0.9500
C41A C42A 1.400(8)
C41A H41A 0.9500
C42A H42A 0.9500
C44A C48A 1.461(9)
C44A C45A 1.528(8)
C44A H44A 1.0000
C45A C46A 1.500(9)
C45A H45C 0.9900
C45A H45D 0.9900
C46A C47A 1.513(9)
C46A H46C 0.9900
C46A H46D 0.9900
C47A C48A 1.540(10)
C47A H47C 0.9900
C47A H47D 0.9900
C48A H48C 0.9900
C48A H48D 0.9900
C49A C54A 1.377(7)
C49A C50A 1.418(7)
C50A C51A 1.406(6)
C51A C52A 1.416(7)
C51A C55A 1.476(7)
C52A C53A 1.373(8)
C52A H52A 0.9500
C53A C54A 1.390(7)
C53A H53A 0.9500
C54A H54A 0.9500
C56A C60A 1.508(8)
C56A C57A 1.527(7)
C56A H56A 1.0000
C57A C58A 1.543(8)
C57A H57C 0.9900
C57A H57D 0.9900
C58A C59A 1.501(8)
C58A H58C 0.9900
C58A H58D 0.9900
C59A C60A 1.523(9)
C59A H59C 0.9900
C59A H59D 0.9900
C60A H60C 0.9900
C60A H60D 0.9900
C61A C66A 1.369(7)
C61A C62A 1.411(7)
C62A C63A 1.408(6)
C63A C64A 1.406(7)
C63A C67A 1.474(7)
C64A C65A 1.382(7)
C64A H64A 0.9500
C65A C66A 1.409(7)
C65A H65A 0.9500
C66A H66A 0.9500
C68A C72A 1.521(8)
C68A C69A 1.524(7)
C68A H68A 1.0000
C69A C70A 1.508(9)
C69A H69C 0.9900
C69A H69D 0.9900
C70A C71A 1.527(10)
C70A H70C 0.9900
C70A H70D 0.9900
C71A C72A 1.547(9)
C71A H71C 0.9900
C71A H71D 0.9900
C72A H72C 0.9900
C72A H72D 0.9900
O27 C75 1.433(8)
O27 H27 0.8400
C75 H75A 0.9800
C75 H75B 0.9800
C75 H75C 0.9800
O28 C76 1.320(13)
O28 H28B 0.80(2)
C76 H76A 0.9800
C76 H76B 0.9800
C76 H76C 0.9800
O28B H28C 0.853(19)
O28B H28D 0.83(2)
O29 C77 1.354(10)
O29 H29B 0.843(19)
C77 H77A 0.9800
C77 H77B 0.9800
C77 H77C 0.9800
O29B C77B 1.445(18)
O29B H29C 0.8400
C77B H77D 0.9800
C77B H77E 0.9800
C77B H77F 0.9800
O30 H30B 0.827(19)
O30 H30C 0.833(17)
O30A H30D 0.871(18)
O30A H30E 0.861(17)
O30A H30F 0.94(2)
O31 C79 1.411(12)
O31 C80 1.418(10)
C78 C79 1.483(14)
C78 H78A 0.9800
C78 H78B 0.9800
C78 H78C 0.9800
C79 H79A 0.9900
C79 H79B 0.9900
C80 C81 1.421(14)
C80 H80A 0.9900
C80 H80B 0.9900
C81 H81A 0.9800
C81 H81B 0.9800
C81 H81C 0.9800
O31B C78B 1.40(2)
O31B H31B 0.8400
C78B H78D 0.9800
C78B H78E 0.9800
C78B H78F 0.9800
O32 C83 1.380(11)
O32 C84 1.425(12)
C82 C83 1.545(17)
C82 H82A 0.9800
C82 H82B 0.9800
C82 H82C 0.9800
C83 H83A 0.9900
C83 H83B 0.9900
C84 C85 1.529(14)
C84 H84A 0.9900
C84 H84B 0.9900
C85 H85A 0.9800
C85 H85B 0.9800
C85 H85C 0.9800
O32B C83B 1.43(4)
O32B C84B 1.53(2)
C82B C83B 1.50(2)
C82B H82D 0.9800
C82B H82E 0.9800
C82B H82F 0.9800
C83B H83C 0.9900
C83B H83D 0.9900
C84B C85B 1.51(2)
C84B H84C 0.9900
C84B H84D 0.9900
C85B H85D 0.9800
C85B H85E 0.9800
C85B H85F 0.9800
O33 C87 1.353(14)
O33 C88 1.398(14)
C86 C87 1.496(16)
C86 H86A 0.9800
C86 H86B 0.9800
C86 H86C 0.9800
C87 H87A 0.9900
C87 H87B 0.9900
C88 C89 1.494(18)
C88 H88A 0.9900
C88 H88B 0.9900
C89 H89A 0.9800
C89 H89B 0.9800
C89 H89C 0.9800
O33B C87B 1.42(3)
O33B C88B 1.48(2)
C86B C87B 1.58(2)
C86B H86D 0.9800
C86B H86E 0.9800
C86B H86F 0.9800
C87B H87C 0.9900
C87B H87D 0.9900
C88B C89B 1.58(2)
C88B H88C 0.9900
C88B H88D 0.9900
C89B H89D 0.9800
C89B H89E 0.9800
C89B H89F 0.9800

loop_
_geom_hbond_atom_site_label_D
_geom_hbond_atom_site_label_H
_geom_hbond_atom_site_label_A
_geom_hbond_distance_DH
_geom_hbond_distance_HA
_geom_hbond_distance_DA
_geom_hbond_angle_DHA
_geom_hbond_site_symmetry_A
O25 H25 O17A 0.84(2) 1.99(4) 2.763(5) 153(7) .
O26 H26 O21 0.86(2) 1.93(3) 2.750(5) 158(7) .
O27 H27 O1A 0.84 1.91 2.701(5) 156.3 4_465
O28 H28B O9A 0.80(2) 1.90(4) 2.686(7) 165(11) 4_465
O28B H28C O1 0.853(19) 2.142(19) 2.981(10) 168(10) .
O28B H28D O27 0.83(2) 2.17(5) 2.979(11) 165(16) .
O29 H29B O5A 0.843(19) 1.853(19) 2.660(8) 160(7) 4_465
O30 H30C O5 0.833(17) 1.959(17) 2.781(6) 169(9) .
O30 H30B O27 0.827(19) 2.09(2) 2.834(8) 149(5) .
O30A H30D O9 0.871(18) 1.684(18) 2.540(9) 167(10) .
O30A H30F O28 0.94(2) 2.22(2) 2.918(10) 130(3) .
O30A H30E O29 0.861(17) 2.198(18) 3.030(11) 163(6) .

loop_
_geom_torsion_atom_site_label_1
_geom_torsion_atom_site_label_2
_geom_torsion_atom_site_label_3
_geom_torsion_atom_site_label_4
_geom_torsion
C43A O15A Li3A O7A 116.5(6)
C43A O15A Li3A O14A -4.1(7)
C43A O15A Li3A O6A -140.7(5)
C43A O15A Li3A Ti1A -113.4(5)
C43A O15A Li3A Ti2A -1.7(8)
Ti1 O1 C1 C6 179.0(4)
Ti1 O1 C1 C2 -1.8(6)
Li1 O2 C2 C3 -15.5(7)
Ti1 O2 C2 C3 179.4(4)
Li1 O2 C2 C1 165.5(4)
Ti1 O2 C2 C1 0.4(5)
O1 C1 C2 O2 0.8(6)
C6 C1 C2 O2 -179.9(5)
O1 C1 C2 C3 -178.3(4)
C6 C1 C2 C3 0.9(8)
O2 C2 C3 C4 -178.4(5)
C1 C2 C3 C4 0.7(7)
O2 C2 C3 C7 1.4(8)
C1 C2 C3 C7 -179.6(4)
C2 C3 C4 C5 -1.1(8)
C7 C3 C4 C5 179.1(5)
C3 C4 C5 C6 0.0(8)
O1 C1 C6 C5 177.1(5)
C2 C1 C6 C5 -2.0(8)
C4 C5 C6 C1 1.5(9)
Li1 O3 C7 O4 174.2(5)
Li1 O3 C7 C3 -6.0(8)
C8 O4 C7 O3 -0.1(7)
C8 O4 C7 C3 -179.9(4)
C2 C3 C7 O3 10.8(8)
C4 C3 C7 O3 -169.4(5)
C2 C3 C7 O4 -169.3(4)
C4 C3 C7 O4 10.4(6)
C7 O4 C8 C12 -165.6(4)
C7 O4 C8 C9 80.2(6)
O4 C8 C9 C10 93.7(8)
C12 C8 C9 C10 -19.8(9)
C8 C9 C10 C11 0.1(11)
C9 C10 C11 C12 19.1(11)
O4 C8 C12 C11 -86.2(6)
C9 C8 C12 C11 30.0(8)
C10 C11 C12 C8 -29.9(9)
Ti1 O5 C13 C18 170.4(4)
Ti1 O5 C13 C14 -8.6(6)
Li3 O6 C14 C13 165.3(4)
Ti1 O6 C14 C13 7.2(5)
Li3 O6 C14 C15 -13.8(7)
Ti1 O6 C14 C15 -171.9(4)
O5 C13 C14 O6 0.7(6)
C18 C13 C14 O6 -178.4(4)
O5 C13 C14 C15 179.8(4)
C18 C13 C14 C15 0.8(7)
O6 C14 C15 C16 179.5(4)
C13 C14 C15 C16 0.5(7)
O6 C14 C15 C19 2.0(7)
C13 C14 C15 C19 -177.0(4)
C14 C15 C16 C17 -1.6(7)
C19 C15 C16 C17 176.0(4)
C15 C16 C17 C18 1.4(8)
O5 C13 C18 C17 -180.0(5)
C14 C13 C18 C17 -1.0(8)
C16 C17 C18 C13 -0.1(8)
Li3 O7 C19 O8 -168.3(4)
Li3 O7 C19 C15 10.3(7)
C20 O8 C19 O7 -1.3(6)
C20 O8 C19 C15 179.9(4)
C14 C15 C19 O7 0.3(7)
C16 C15 C19 O7 -177.1(4)
C14 C15 C19 O8 179.1(4)
C16 C15 C19 O8 1.7(6)
C19 O8 C20 C24 -166.3(4)
C19 O8 C20 C21 76.2(5)
O8 C20 C21 C22 133.1(5)
C24 C20 C21 C22 14.8(7)
C20 C21 C22 C23 12.4(8)
C21 C22 C23 C24 -34.9(9)
C22 C23 C24 C20 43.1(8)
O8 C20 C24 C23 -157.9(6)
C21 C20 C24 C23 -36.3(7)
Ti1 O9 C25 C26 -5.4(7)
Ti1 O9 C25 C30 174.8(5)
Li2 O10 C26 C25 160.8(5)
Ti1 O10 C26 C25 3.5(6)
Li2 O10 C26 C27 -19.3(9)
Ti1 O10 C26 C27 -176.6(5)
O9 C25 C26 O10 1.1(8)
C30 C25 C26 O10 -179.1(6)
O9 C25 C26 C27 -178.8(5)
C30 C25 C26 C27 1.0(10)
O10 C26 C27 C28 -179.9(6)
C25 C26 C27 C28 0.0(9)
O10 C26 C27 C31 4.5(10)
C25 C26 C27 C31 -175.7(6)
C26 C27 C28 C29 -1.8(10)
C31 C27 C28 C29 173.9(7)
C27 C28 C29 C30 2.8(11)
O9 C25 C30 C29 179.6(6)
C26 C25 C30 C29 -0.2(10)
C28 C29 C30 C25 -1.8(11)
Li2 O11 C31 O12B -173.5(9)
Li2 O11 C31 O12 171.1(9)
Li2 O11 C31 C27 -0.3(9)
C32 O12B C31 O11 -11.7(15)
C32 O12B C31 C27 174.2(8)
C32 O12 C31 O11 17.1(16)
C32 O12 C31 C27 -170.5(9)
C28 C27 C31 O11 -168.6(6)
C26 C27 C31 O11 6.9(10)
C28 C27 C31 O12B 5.3(11)
C26 C27 C31 O12B -179.2(9)
C28 C27 C31 O12 19.7(11)
C26 C27 C31 O12 -164.8(9)
C31 O12 C32 C33 -174.0(10)
C31 O12 C32 C36 70.4(14)
C31 O12B C32 C33 -156.1(9)
C31 O12B C32 C36 92.8(11)
O12 C32 C33 C34 -86.2(9)
C36 C32 C33 C34 35.9(8)
O12B C32 C33 C34 -73.5(9)
C32 C33 C34 C35 -39.4(8)
C33 C34 C35 C36 29.3(9)
C34 C35 C36 C32 -7.3(9)
O12 C32 C36 C35 97.7(9)
C33 C32 C36 C35 -17.9(9)
O12B C32 C36 C35 94.9(8)
Ti2 O13 C37 C42 169.1(4)
Li4 O13 C37 C42 70.2(5)
Ti2 O13 C37 C38 -10.3(5)
Li4 O13 C37 C38 -109.3(4)
Li3 O14 C38 C39 -17.9(7)
Ti2 O14 C38 C39 -170.9(4)
Li3 O14 C38 C37 161.1(4)
Ti2 O14 C38 C37 8.1(5)
O13 C37 C38 O14 1.1(6)
C42 C37 C38 O14 -178.4(4)
O13 C37 C38 C39 -179.8(4)
C42 C37 C38 C39 0.7(7)
O14 C38 C39 C40 179.0(4)
C37 C38 C39 C40 0.0(6)
O14 C38 C39 C43 1.7(7)
C37 C38 C39 C43 -177.2(4)
C38 C39 C40 C41 -0.9(7)
C43 C39 C40 C41 176.4(4)
C39 C40 C41 C42 1.0(8)
O13 C37 C42 C41 -180.0(5)
C38 C37 C42 C41 -0.5(7)
C40 C41 C42 C37 -0.3(8)
Li3 O15 C43 O16 -174.6(4)
Li3 O15 C43 C39 5.6(7)
C44 O16 C43 O15 3.1(6)
C44 O16 C43 C39 -177.1(4)
C38 C39 C43 O15 5.7(7)
C40 C39 C43 O15 -171.5(4)
C38 C39 C43 O16 -174.1(4)
C40 C39 C43 O16 8.7(6)
C43 O16 C44 C48 83.4(5)
C43 O16 C44 C45 -163.4(4)
O16 C44 C45 C46 -82.6(7)
C48 C44 C45 C46 34.2(8)
C44 C45 C46 C47 -29.8(9)
C45 C46 C47 C48 14.2(10)
O16 C44 C48 C47 87.8(6)
C45 C44 C48 C47 -25.9(7)
C46 C47 C48 C44 7.4(9)
Ti2 O17 C49 C54 -179.4(4)
Li4 O17 C49 C54 15.8(7)
Ti2 O17 C49 C50 0.3(5)
Li4 O17 C49 C50 -164.6(4)
Li2 O18 C50 C49 166.5(5)
Ti2 O18 C50 C49 1.8(5)
Li2 O18 C50 C51 -13.3(7)
Ti2 O18 C50 C51 -178.0(4)
O17 C49 C50 O18 -1.4(5)
C54 C49 C50 O18 178.3(4)
O17 C49 C50 C51 178.5(4)
C54 C49 C50 C51 -1.9(7)
O18 C50 C51 C52 -178.5(4)
C49 C50 C51 C52 1.7(6)
O18 C50 C51 C55 5.7(7)
C49 C50 C51 C55 -174.1(4)
C50 C51 C52 C53 -0.6(7)
C55 C51 C52 C53 175.3(5)
C51 C52 C53 C54 -0.4(8)
O17 C49 C54 C53 -179.5(4)
C50 C49 C54 C53 0.9(7)
C52 C53 C54 C49 0.2(8)
Li2 O19 C55 O20 175.2(5)
Li2 O19 C55 C51 -5.9(8)
C56 O20 C55 O19 9.3(6)
C56 O20 C55 C51 -169.7(4)
C50 C51 C55 O19 5.1(7)
C52 C51 C55 O19 -170.6(5)
C50 C51 C55 O20 -175.9(4)
C52 C51 C55 O20 8.4(6)
C55 O20 C56 C57 91.3(5)
C55 O20 C56 C60 -159.6(4)
O20 C56 C57 C58 71.5(6)
C60 C56 C57 C58 -39.4(6)
C56 C57 C58 C59 29.0(6)
C57 C58 C59 C60 -7.1(6)
C58 C59 C60 C56 -17.2(6)
O20 C56 C60 C59 -77.8(5)
C57 C56 C60 C59 35.0(6)
Ti2 O21 C61 C66 171.5(4)
Ti2 O21 C61 C62 -7.3(5)
Li1 O22 C62 C63 -14.7(8)
Ti2 O22 C62 C63 -174.0(4)
Li1 O22 C62 C61 164.9(5)
Ti2 O22 C62 C61 5.7(5)
O21 C61 C62 O22 0.8(6)
C66 C61 C62 O22 -178.0(4)
O21 C61 C62 C63 -179.5(5)
C66 C61 C62 C63 1.7(8)
O22 C62 C63 C64 179.1(5)
C61 C62 C63 C64 -0.6(8)
O22 C62 C63 C67 0.3(9)
C61 C62 C63 C67 -179.3(5)
C62 C63 C64 C65 -0.1(9)
C67 C63 C64 C65 178.6(6)
C63 C64 C65 C66 -0.3(10)
O21 C61 C66 C65 179.2(5)
C62 C61 C66 C65 -2.1(8)
C64 C65 C66 C61 1.4(9)
Li1 O23 C67 O24B -142.8(9)
Li1 O23 C67 O24 168.8(6)
Li1 O23 C67 C63 -3.2(10)
C68B O24B C67 O23 -19.5(16)
C68B O24B C67 C63 -166.8(11)
C68 O24 C67 O23 8.8(10)
C68 O24 C67 C63 -178.4(6)
C62 C63 C67 O23 9.7(10)
C64 C63 C67 O23 -169.0(6)
C62 C63 C67 O24B 156.7(7)
C64 C63 C67 O24B -21.9(9)
C62 C63 C67 O24 -162.5(5)
C64 C63 C67 O24 18.8(9)
C67 O24 C68 C72 -164.2(6)
C67 O24 C68 C69 84.6(8)
O24 C68 C69 C70 76.6(9)
C72 C68 C69 C70 -36.9(9)
C68 C69 C70 C71 39.1(10)
C69 C70 C71 C72 -25.8(12)
C70 C71 C72 C68 2.3(12)
O24 C68 C72 C71 -93.4(9)
C69 C68 C72 C71 21.8(10)
C67 O24B C68B C69B -170.9(14)
C67 O24B C68B C72B -55.8(16)
O24B C68B C69B C70B 95(2)
C72B C68B C69B C70B -17(3)
C68B C69B C70B C71B 32(3)
C69B C70B C71B C72B -35(3)
C70B C71B C72B C68B 24(2)
O24B C68B C72B C71B -118.5(17)
C69B C68B C72B C71B -4(2)
Ti1A O1A C1A C6A 172.8(4)
Ti1A O1A C1A C2A -6.8(6)
Li1A O2A C2A C1A 164.3(5)
Ti1A O2A C2A C1A 5.5(5)
Li1A O2A C2A C3A -14.3(7)
Ti1A O2A C2A C3A -173.2(4)
O1A C1A C2A O2A 0.7(6)
C6A C1A C2A O2A -178.9(5)
O1A C1A C2A C3A 179.4(4)
C6A C1A C2A C3A -0.1(8)
O2A C2A C3A C4A -179.7(5)
C1A C2A C3A C4A 1.7(7)
O2A C2A C3A C7A 3.6(8)
C1A C2A C3A C7A -175.0(5)
C2A C3A C4A C5A -2.3(8)
C7A C3A C4A C5A 174.4(5)
C3A C4A C5A C6A 1.3(8)
O1A C1A C6A C5A 179.6(5)
C2A C1A C6A C5A -0.9(8)
C4A C5A C6A C1A 0.3(8)
Li1A O3A C7A O4A -172.6(4)
Li1A O3A C7A C3A 5.8(8)
C8A O4A C7A O3A -0.3(7)
C8A O4A C7A C3A -178.9(4)
C2A C3A C7A O3A 1.4(8)
C4A C3A C7A O3A -175.2(5)
C2A C3A C7A O4A 179.9(4)
C4A C3A C7A O4A 3.3(7)
C7A O4A C8A C12A -166.7(5)
C7A O4A C8A C9A 78.6(5)
O4A C8A C9A C10A 109.9(5)
C12A C8A C9A C10A -4.8(7)
C8A C9A C10A C11A -19.8(8)
C9A C10A C11A C12A 36.7(8)
O4A C8A C12A C11A -91.3(6)
C9A C8A C12A C11A 26.0(7)
C10A C11A C12A C8A -39.5(7)
Ti1A O5A C13A C18A 176.0(4)
Ti1A O5A C13A C14A -4.0(6)
Li3A O6A C14A C15A -17.3(7)
Ti1A O6A C14A C15A -177.3(4)
Li3A O6A C14A C13A 162.7(4)
Ti1A O6A C14A C13A 2.7(5)
O5A C13A C14A O6A 0.7(6)
C18A C13A C14A O6A -179.4(5)
O5A C13A C14A C15A -179.2(4)
C18A C13A C14A C15A 0.7(8)
O6A C14A C15A C16A -179.6(5)
C13A C14A C15A C16A 0.4(7)
O6A C14A C15A C19A 1.2(8)
C13A C14A C15A C19A -178.8(4)
C14A C15A C16A C17A -1.0(8)
C19A C15A C16A C17A 178.3(5)
C15A C16A C17A C18A 0.5(9)
O5A C13A C18A C17A 178.7(5)
C14A C13A C18A C17A -1.2(8)
C16A C17A C18A C13A 0.6(9)
Li3A O7A C19A O8A 179.6(5)
Li3A O7A C19A C15A -1.5(8)
C20A O8A C19A O7A -2.5(7)
C20A O8A C19A C15A 178.5(4)
C14A C15A C19A O7A 9.6(8)
C16A C15A C19A O7A -169.6(5)
C14A C15A C19A O8A -171.4(4)
C16A C15A C19A O8A 9.4(7)
C19A O8A C20A C24A -162.3(5)
C19A O8A C20A C21A 81.6(6)
O8A C20A C21A C22C 140.8(9)
C24A C20A C21A C22C 22.8(11)
O8A C20A C21A C22A 114.5(9)
C24A C20A C21A C22A -3.5(10)
C20A C21A C22A C23A -20.9(15)
C21A C22A C23A C24A 39.1(16)
C20A C21A C22C C23C -1.7(15)
C21A C22C C23C C24A -20.9(18)
C22A C23A C24A C20A -40.9(12)
C22C C23C C24A C20A 34.5(15)
O8A C20A C24A C23A -92.1(8)
C21A C20A C24A C23A 28.1(9)
O8A C20A C24A C23C -153.9(8)
C21A C20A C24A C23C -33.7(10)
Ti1A O9A C25A C30A 174.2(5)
Ti1A O9A C25A C26A -7.3(6)
Li2A O10A C26A C27A -13.6(7)
Ti1A O10A C26A C27A -176.7(4)
Li2A O10A C26A C25A 166.2(4)
Ti1A O10A C26A C25A 3.1(5)
O9A C25A C26A O10A 2.5(6)
C30A C25A C26A O10A -178.9(5)
O9A C25A C26A C27A -177.7(4)
C30A C25A C26A C27A 0.9(8)
O10A C26A C27A C28A 179.2(5)
C25A C26A C27A C28A -0.6(7)
O10A C26A C27A C31A -2.3(8)
C25A C26A C27A C31A 178.0(5)
C26A C27A C28A C29A -0.4(8)
C31A C27A C28A C29A -178.9(5)
C27A C28A C29A C30A 1.1(9)
O9A C25A C30A C29A 178.2(5)
C26A C25A C30A C29A -0.2(9)
C28A C29A C30A C25A -0.8(9)
Li2A O11A C31A O12A 175.7(5)
Li2A O11A C31A C27A -4.2(8)
C32A O12A C31A O11A -1.6(7)
C32A O12A C31A C27A 178.3(4)
C26A C27A C31A O11A 12.3(8)
C28A C27A C31A O11A -169.1(5)
C26A C27A C31A O12A -167.5(4)
C28A C27A C31A O12A 11.0(6)
C31A O12A C32A C36A -165.6(4)
C31A O12A C32A C33A 80.9(5)
O12A C32A C33A C34A 96.7(5)
C36A C32A C33A C34A -16.5(6)
C32A C33A C34A C35A -9.0(7)
C33A C34A C35A C36A 30.7(6)
O12A C32A C36A C35A -80.7(5)
C33A C32A C36A C35A 35.5(6)
C34A C35A C36A C32A -40.8(6)
Ti2A O13A C37A C42A -179.6(4)
Li4 O13A C37A C42A 14.6(7)
Ti2A O13A C37A C38A -1.0(5)
Li4 O13A C37A C38A -166.8(4)
Li3A O14A C38A C39A -11.5(7)
Ti2A O14A C38A C39A -177.4(4)
Li3A O14A C38A C37A 166.9(4)
Ti2A O14A C38A C37A 1.0(5)
O13A C37A C38A O14A 0.0(6)
C42A C37A C38A O14A 178.6(4)
O13A C37A C38A C39A 178.5(4)
C42A C37A C38A C39A -2.9(7)
O14A C38A C39A C40A -179.6(5)
C37A C38A C39A C40A 2.1(7)
O14A C38A C39A C43A 2.4(8)
C37A C38A C39A C43A -175.9(5)
C38A C39A C40A C41A -0.5(8)
C43A C39A C40A C41A 177.5(5)
C39A C40A C41A C42A -0.4(8)
O13A C37A C42A C41A -179.6(5)
C38A C37A C42A C41A 1.9(7)
C40A C41A C42A C37A -0.3(8)
Li3A O15A C43A O16A 176.7(5)
Li3A O15A C43A C39A -3.4(9)
C44A O16A C43A O15A 1.6(8)
C44A O16A C43A C39A -178.3(5)
C38A C39A C43A O15A 6.1(8)
C40A C39A C43A O15A -171.9(5)
C38A C39A C43A O16A -174.0(4)
C40A C39A C43A O16A 8.0(7)
C43A O16A C44A C48A 83.4(6)
C43A O16A C44A C45A -163.9(5)
O16A C44A C45A C46A -96.2(7)
C48A C44A C45A C46A 18.1(8)
C44A C45A C46A C47A 5.8(8)
C45A C46A C47A C48A -26.0(8)
O16A C44A C48A C47A 78.4(6)
C45A C44A C48A C47A -34.3(8)
C46A C47A C48A C44A 37.5(7)
Ti2A O17A C49A C54A 171.5(4)
Ti2A O17A C49A C50A -9.6(5)
Li2A O18A C50A C51A -13.2(7)
Ti2A O18A C50A C51A -173.8(4)
Li2A O18A C50A C49A 164.8(4)
Ti2A O18A C50A C49A 4.2(5)
O17A C49A C50A O18A 3.2(6)
C54A C49A C50A O18A -177.8(4)
O17A C49A C50A C51A -178.6(4)
C54A C49A C50A C51A 0.4(7)
O18A C50A C51A C52A 177.5(4)
C49A C50A C51A C52A -0.4(7)
O18A C50A C51A C55A -1.0(7)
C49A C50A C51A C55A -178.9(4)
C50A C51A C52A C53A 0.3(8)
C55A C51A C52A C53A 178.8(5)
C51A C52A C53A C54A -0.2(8)
O17A C49A C54A C53A 178.7(5)
C50A C49A C54A C53A -0.2(8)
C52A C53A C54A C49A 0.1(8)
Li2A O19A C55A O20A -176.1(5)
Li2A O19A C55A C51A 4.7(8)
C56A O20A C55A O19A 0.6(7)
C56A O20A C55A C51A 180.0(4)
C50A C51A C55A O19A 6.1(8)
C52A C51A C55A O19A -172.3(5)
C50A C51A C55A O20A -173.2(4)
C52A C51A C55A O20A 8.4(7)
C55A O20A C56A C60A 81.8(5)
C55A O20A C56A C57A -164.7(4)
O20A C56A C57A C58A -106.4(5)
C60A C56A C57A C58A 9.3(6)
C56A C57A C58A C59A 15.7(7)
C57A C58A C59A C60A -34.5(6)
O20A C56A C60A C59A 83.0(5)
C57A C56A C60A C59A -30.5(7)
C58A C59A C60A C56A 40.6(6)
Ti2A O21A C61A C66A 170.8(4)
Li4 O21A C61A C66A 67.8(5)
Ti2A O21A C61A C62A -7.7(5)
Li4 O21A C61A C62A -110.7(4)
Li1A O22A C62A C63A -19.9(7)
Ti2A O22A C62A C63A -172.5(4)
Li1A O22A C62A C61A 156.8(5)
Ti2A O22A C62A C61A 4.2(5)
O21A C61A C62A O22A 2.0(6)
C66A C61A C62A O22A -176.5(4)
O21A C61A C62A C63A 178.9(4)
C66A C61A C62A C63A 0.4(7)
O22A C62A C63A C64A 178.0(4)
C61A C62A C63A C64A 1.4(7)
O22A C62A C63A C67A 1.3(7)
C61A C62A C63A C67A -175.3(4)
C62A C63A C64A C65A -2.4(7)
C67A C63A C64A C65A 174.3(5)
C63A C64A C65A C66A 1.6(8)
O21A C61A C66A C65A -179.6(5)
C62A C61A C66A C65A -1.3(8)
C64A C65A C66A C61A 0.3(8)
Li1A O23A C67A O24A -176.7(5)
Li1A O23A C67A C63A 2.0(8)
C68A O24A C67A O23A 3.8(7)
C68A O24A C67A C63A -175.1(4)
C64A C63A C67A O23A -167.5(5)
C62A C63A C67A O23A 9.1(7)
C64A C63A C67A O24A 11.3(6)
C62A C63A C67A O24A -172.1(4)
C67A O24A C68A C72A 83.9(5)
C67A O24A C68A C69A -163.8(4)
O24A C68A C69A C70A -79.1(5)
C72A C68A C69A C70A 36.3(6)
C68A C69A C70A C71A -38.4(6)
C69A C70A C71A C72A 26.1(7)
O24A C68A C72A C71A 92.0(5)
C69A C68A C72A C71A -19.7(6)
C70A C71A C72A C68A -3.8(7)
C80 O31 C79 C78 176.3(9)
C79 O31 C80 C81 175.0(11)
C84 O32 C83 C82 -177.7(12)
C83 O32 C84 C85 171.3(9)
C84B O32B C83B C82B 172(2)
C83B O32B C84B C85B -175(2)
C88 O33 C87 C86 179.8(11)
C87 O33 C88 C89 -168.3(12)
C88B O33B C87B C86B -176(2)
C87B O33B C88B C89B -177(2)
